data_4133769
loop_
_publ_author_name
'Zhuang, Jiaxin'
'Abella, Laura'
'Sergentu, Dumitru-Claudiu'
'Yao, Yang-Rong'
'Jin, Meihe'
'Yang, Wei'
'Zhang, Xingxing'
'Li, Xiaomeng'
'Zhang, Duo'
'Zhao, Yiming'
'Li, Xiaohong'
'Wang, Shuao'
'Echegoyen, Luis'
'Autschbach, Jochen'
'Chen, Ning'

_publ_section_title
;
 Diuranium(IV) Carbide Cluster U<sub>2</sub>C<sub>2</sub> Stabilized
 Inside Fullerene Cages.
;
_journal_issue 51
_journal_name_full 'Journal of the American Chemical Society'
_journal_page_first 20249
_journal_page_last 20260
_journal_paper_doi 10.1021/jacs.9b10247
_journal_volume 141
_journal_year 2019
_chemical_formula_moiety '0.34(U), C2 U1.58, 1(C78), C36 H44 N4 Ni, C S2, 1.5(C6 H6)'
_chemical_formula_sum 'C126 H53 N4 Ni S2 U1.92'
_chemical_formula_weight 2203.76
_space_group_crystal_system monoclinic
_space_group_IT_number 14
_space_group_name_Hall '-P 2ybc'
_space_group_name_H-M_alt 'P 1 21/c 1'
_atom_sites_solution_hydrogens geom
_audit_creation_date 2019-05-31
_audit_creation_method
;
Olex2 1.2
(compiled 2017.08.10 svn.r3458 for OlexSys, GUI svn.r5381)
;
_cell_angle_alpha 90
_cell_angle_beta 106.042(7)
_cell_angle_gamma 90
_cell_formula_units_Z 4
_cell_length_a 17.6747(15)
_cell_length_b 16.8738(11)
_cell_length_c 26.3272(15)
_cell_measurement_reflns_used 9077
_cell_measurement_temperature 113(2)
_cell_measurement_theta_max 68.24
_cell_measurement_theta_min 4.38
_cell_volume 7546.1(10)
_computing_cell_refinement 'SAINT V8.38A (?, 2016)'
_computing_data_reduction 'SAINT V8.38A (?, 2016)'
_computing_molecular_graphics 'Olex2 (Dolomanov et al., 2009)'
_computing_publication_material 'Olex2 (Dolomanov et al., 2009)'
_computing_structure_refinement 'ShelXL (Sheldrick, 2015)'
_computing_structure_solution 'SHELXT 2014/5 (Sheldrick, 2014)'
_diffrn_ambient_temperature 112.99
_diffrn_measured_fraction_theta_full 0.999
_diffrn_measured_fraction_theta_max 0.996
_diffrn_measurement_device_type 'Bruker APEX-II CCD'
_diffrn_measurement_method '\f and \w scans'
_diffrn_radiation_type CuK\a
_diffrn_radiation_wavelength 1.54178
_diffrn_reflns_av_R_equivalents 0.0375
_diffrn_reflns_av_unetI/netI 0.0242
_diffrn_reflns_Laue_measured_fraction_full 0.999
_diffrn_reflns_Laue_measured_fraction_max 0.996
_diffrn_reflns_limit_h_max 21
_diffrn_reflns_limit_h_min -20
_diffrn_reflns_limit_k_max 20
_diffrn_reflns_limit_k_min -20
_diffrn_reflns_limit_l_max 31
_diffrn_reflns_limit_l_min -31
_diffrn_reflns_number 81696
_diffrn_reflns_point_group_measured_fraction_full 0.999
_diffrn_reflns_point_group_measured_fraction_max 0.996
_diffrn_reflns_theta_full 67.679
_diffrn_reflns_theta_max 68.500
_diffrn_reflns_theta_min 3.148
_diffrn_standards_number 0
_exptl_absorpt_coefficient_mu 12.847
_exptl_absorpt_correction_T_max 0.463
_exptl_absorpt_correction_T_min 0.336
_exptl_absorpt_correction_type multi-scan
_exptl_crystal_colour 'clear dark black'
_exptl_crystal_colour_lustre clear
_exptl_crystal_colour_modifier dark
_exptl_crystal_colour_primary black
_exptl_crystal_density_diffrn 1.940
_exptl_crystal_description block
_exptl_crystal_F_000 4296
_exptl_crystal_size_max 0.1
_exptl_crystal_size_mid 0.08
_exptl_crystal_size_min 0.06
_refine_diff_density_max 2.204
_refine_diff_density_min -1.122
_refine_diff_density_rms 0.157
_refine_ls_extinction_method none
_refine_ls_goodness_of_fit_ref 1.031
_refine_ls_hydrogen_treatment constr
_refine_ls_matrix_type full
_refine_ls_number_parameters 2058
_refine_ls_number_reflns 13831
_refine_ls_number_restraints 2428
_refine_ls_restrained_S_all 1.047
_refine_ls_R_factor_all 0.0772
_refine_ls_R_factor_gt 0.0741
_refine_ls_shift/su_max 0.001
_refine_ls_shift/su_mean 0.000
_refine_ls_structure_factor_coef Fsqd
_refine_ls_weighting_details 'w=1/[\s^2^(Fo^2^)+(0.1174P)^2^+67.4837P] where P=(Fo^2^+2Fc^2^)/3'
_refine_ls_weighting_scheme calc
_refine_ls_wR_factor_gt 0.2025
_refine_ls_wR_factor_ref 0.2055
_reflns_Friedel_coverage 0.000
_reflns_number_gt 12923
_reflns_number_total 13831
_reflns_threshold_expression 'I > 2\s(I)'
_cod_data_source_file ja9b10247_si_002.cif
_cod_data_source_block t_a
_cod_depositor_comments 'Adding full bibliography for 4133768--4133769.cif.'
_cod_original_cell_volume 7546.1(9)
_cod_database_code 4133769
_shelx_shelxl_version_number 2018/1
_shelx_space_group_comment
;
The symmetry employed for this shelxl refinement is uniquely defined
by the following loop, which should always be used as a source of
symmetry information in preference to the above space-group names.
They are only intended as comments.
;
_olex2_refinement_description
;
1. Fixed Uiso
 At 1.2 times of:
  All C(H) groups, All C(H,H) groups
 At 1.5 times of:
  All C(H,H,H) groups
2. Restrained distances
 C42A-U3
 2.15 with sigma of 0.02
 C8S-C9S
 1.38 with sigma of 0.001
 C5A-C1A \\sim C1A-C2A \\sim C2A-C3A \\sim C3A-C4A \\sim C4A-C5A
 with sigma of 0.02
 C5A-C2A \\sim C5A-C3A \\sim C1A-C3A \\sim C1A-C4A \\sim C2A-C4A
 with sigma of 0.02
 C27A-C10A \\sim C10A-C9A \\sim C9A-C8A \\sim C8A-C26A \\sim C26A-C27A
 with sigma of 0.02
 C27A-C9A \\sim C27A-C8A \\sim C10A-C8A \\sim C10A-C26A \\sim C9A-C26A
 with sigma of 0.02
 C11A-C30A \\sim C30A-C31A \\sim C31A-C13A \\sim C13A-C12A \\sim C12A-C11A
 with sigma of 0.02
 C11A-C31A \\sim C11A-C13A \\sim C30A-C13A \\sim C30A-C12A \\sim C31A-C12A
 with sigma of 0.02
 C38A-C17A \\sim C17A-C16A \\sim C16A-C36A \\sim C36A-C37A \\sim C37A-C38A
 with sigma of 0.02
 C38A-C16A \\sim C38A-C36A \\sim C17A-C36A \\sim C17A-C37A \\sim C16A-C37A
 with sigma of 0.02
 C21A-C20A \\sim C20A-C19A \\sim C19A-C40A \\sim C40A-C41A \\sim C41A-C21A
 with sigma of 0.02
 C21A-C19A \\sim C21A-C40A \\sim C20A-C40A \\sim C20A-C41A \\sim C19A-C41A
 with sigma of 0.02
 C22A-C23A \\sim C23A-C24A \\sim C24A-C45A \\sim C45A-C44A \\sim C44A-C22A
 with sigma of 0.02
 C22A-C24A \\sim C22A-C45A \\sim C23A-C45A \\sim C23A-C44A \\sim C24A-C44A
 with sigma of 0.02
 C56A-C57A \\sim C57A-C35A \\sim C35A-C34A \\sim C34A-C33A \\sim C33A-C56A
 with sigma of 0.02
 C56A-C35A \\sim C56A-C34A \\sim C57A-C34A \\sim C57A-C33A \\sim C35A-C33A
 with sigma of 0.02
 C48A-C47A \\sim C47A-C69A \\sim C69A-C50A \\sim C50A-C49A \\sim C49A-C48A
 with sigma of 0.02
 C48A-C69A \\sim C48A-C50A \\sim C47A-C50A \\sim C47A-C49A \\sim C69A-C49A
 with sigma of 0.02
 C52A-C51A \\sim C51A-C71A \\sim C71A-C54A \\sim C54A-C53A \\sim C53A-C52A
 with sigma of 0.02
 C52A-C71A \\sim C52A-C54A \\sim C51A-C54A \\sim C51A-C53A \\sim C71A-C53A
 with sigma of 0.02
 C63A-C62A \\sim C62A-C61A \\sim C61A-C60A \\sim C60A-C76A \\sim C76A-C63A
 with sigma of 0.02
 C63A-C61A \\sim C63A-C60A \\sim C62A-C60A \\sim C62A-C76A \\sim C61A-C76A
 with sigma of 0.02
 C65A-C64A \\sim C64A-C78A \\sim C78A-C67A \\sim C67A-C66A \\sim C66A-C65A
 with sigma of 0.02
 C65A-C78A \\sim C65A-C67A \\sim C64A-C67A \\sim C64A-C66A \\sim C78A-C66A
 with sigma of 0.02
 C77A-C75A \\sim C75A-C74A \\sim C74A-C73A \\sim C73A-C72A \\sim C72A-C77A
 with sigma of 0.02
 C77A-C74A \\sim C77A-C73A \\sim C75A-C73A \\sim C75A-C72A \\sim C74A-C72A
 with sigma of 0.02
 C1A-C8A \\sim C1A-C10A \\sim C9A-C5A \\sim C9A-C2A
 with sigma of 0.02
 C2A-C11A \\sim C2A-C13A \\sim C12A-C1A \\sim C12A-C3A
 with sigma of 0.02
 C6A-C20A \\sim C6A-C5A \\sim C6A-C7A
 with sigma of 0.02
 C20A-C5A \\sim C20A-C7A \\sim C5A-C7A
 with sigma of 0.02
 C7A-C8A \\sim C7A-C23A \\sim C7A-C6A
 with sigma of 0.02
 C8A-C23A \\sim C8A-C6A \\sim C23A-C6A
 with sigma of 0.02
 C79-C80A \\sim C79-C80B
 with sigma of 0.02
 C10A-C12A \\sim C10A-C30A \\sim C11A-C9A \\sim C11A-C27A
 with sigma of 0.02
 C14A-C15A \\sim C14A-C13A \\sim C14A-C34A
 with sigma of 0.02
 C13A-C15A \\sim C15A-C34A \\sim C34A-C13A
 with sigma of 0.02
 C15A-C16A \\sim C15A-C14A \\sim C15A-C3A
 with sigma of 0.02
 C16A-C14A \\sim C16A-C3A \\sim C14A-C3A
 with sigma of 0.02
 C18A-C19A \\sim C18A-C17A \\sim C18A-C4A
 with sigma of 0.02
 C19A-C17A \\sim C19A-C4A \\sim C17A-C4A
 with sigma of 0.02
 C22A-C20A \\sim C22A-C41A \\sim C21A-C23A \\sim C21A-C44A
 with sigma of 0.02
 C25A-C48A \\sim C25A-C24A \\sim C25A-C26A
 with sigma of 0.02
 C48A-C24A \\sim C48A-C26A \\sim C24A-C26A
 with sigma of 0.02
 C28A-C27A \\sim C28A-C29A \\sim C28A-C49A
 with sigma of 0.02
 C27A-C29A \\sim C29A-C49A \\sim C49A-C27A
 with sigma of 0.02
 C29A-C28A \\sim C29A-C30A \\sim C29A-C52A
 with sigma of 0.02
 C28A-C30A \\sim C28A-C52A \\sim C30A-C52A
 with sigma of 0.02
 C32A-C53A \\sim C32A-C33A \\sim C32A-C31A
 with sigma of 0.02
 C53A-C33A \\sim C53A-C31A \\sim C33A-C31A
 with sigma of 0.02
 C35A-C16A \\sim C35A-C37A \\sim C36A-C34A \\sim C36A-C57A
 with sigma of 0.02
 C59A-C37A \\sim C59A-C60A \\sim C59A-C58A
 with sigma of 0.02
 C37A-C60A \\sim C37A-C58A \\sim C60A-C58A
 with sigma of 0.02
 C39A-C61A \\sim C39A-C40A \\sim C39A-C38A
 with sigma of 0.02
 C61A-C40A \\sim C61A-C38A \\sim C40A-C38A
 with sigma of 0.02
 C42A-C62A \\sim C42A-C41A \\sim C42A-C43A
 with sigma of 0.02
 C62A-C41A \\sim C62A-C43A \\sim C41A-C43A
 with sigma of 0.02
 C43A-C65A \\sim C43A-C42A \\sim C43A-C44A
 with sigma of 0.02
 C65A-C42A \\sim C65A-C44A \\sim C42A-C44A
 with sigma of 0.02
 C46A-C45A \\sim C46A-C66A \\sim C46A-C47A
 with sigma of 0.02
 C45A-C66A \\sim C45A-C47A \\sim C66A-C47A
 with sigma of 0.02
 C50A-C52A \\sim C50A-C71A \\sim C51A-C49A \\sim C51A-C69A
 with sigma of 0.02
 C55A-C54A \\sim C55A-C56A \\sim C55A-C73A
 with sigma of 0.02
 C54A-C56A \\sim C56A-C73A \\sim C73A-C54A
 with sigma of 0.02
 C58A-C57A \\sim C58A-C74A \\sim C58A-C59A
 with sigma of 0.02
 C57A-C59A \\sim C59A-C74A \\sim C74A-C57A
 with sigma of 0.02
 C63A-C65A \\sim C63A-C78A \\sim C64A-C62A \\sim C64A-C76A
 with sigma of 0.02
 C68A-C69A \\sim C68A-C70A \\sim C68A-C67A
 with sigma of 0.02
 C69A-C70A \\sim C69A-C67A \\sim C70A-C67A
 with sigma of 0.02
 C70A-C68A \\sim C70A-C71A \\sim C70A-C72A
 with sigma of 0.02
 C68A-C71A \\sim C71A-C72A \\sim C72A-C68A
 with sigma of 0.02
 C75A-C63A \\sim C75A-C60A \\sim C76A-C77A \\sim C76A-C74A
 with sigma of 0.02
 C5B-C1B \\sim C1B-C2B \\sim C2B-C3B \\sim C3B-C4B \\sim C4B-C5B
 with sigma of 0.02
 C5B-C2B \\sim C5B-C3B \\sim C1B-C3B \\sim C1B-C4B \\sim C2B-C4B
 with sigma of 0.02
 C27B-C10B \\sim C10B-C9B \\sim C9B-C8B \\sim C8B-C26B \\sim C26B-C27B
 with sigma of 0.02
 C27B-C9B \\sim C27B-C8B \\sim C10B-C8B \\sim C10B-C26B \\sim C9B-C26B
 with sigma of 0.02
 C11B-C30B \\sim C30B-C31B \\sim C31B-C13B \\sim C13B-C12B \\sim C12B-C11B
 with sigma of 0.02
 C11B-C31B \\sim C11B-C13B \\sim C30B-C13B \\sim C30B-C12B \\sim C31B-C12B
 with sigma of 0.02
 C38B-C17B \\sim C17B-C16B \\sim C16B-C36B \\sim C36B-C37B \\sim C37B-C38B
 with sigma of 0.02
 C38B-C16B \\sim C38B-C36B \\sim C17B-C36B \\sim C17B-C37B \\sim C16B-C37B
 with sigma of 0.02
 C21B-C20B \\sim C20B-C19B \\sim C19B-C40B \\sim C40B-C41B \\sim C41B-C21B
 with sigma of 0.02
 C21B-C19B \\sim C21B-C40B \\sim C20B-C40B \\sim C20B-C41B \\sim C19B-C41B
 with sigma of 0.02
 C22B-C23B \\sim C23B-C24B \\sim C24B-C45B \\sim C45B-C44B \\sim C44B-C22B
 with sigma of 0.02
 C22B-C24B \\sim C22B-C45B \\sim C23B-C45B \\sim C23B-C44B \\sim C24B-C44B
 with sigma of 0.02
 C56B-C57B \\sim C57B-C35B \\sim C35B-C34B \\sim C34B-C33B \\sim C33B-C56B
 with sigma of 0.02
 C56B-C35B \\sim C56B-C34B \\sim C57B-C34B \\sim C57B-C33B \\sim C35B-C33B
 with sigma of 0.02
 C48B-C47B \\sim C47B-C69B \\sim C69B-C50B \\sim C50B-C49B \\sim C49B-C48B
 with sigma of 0.02
 C48B-C69B \\sim C48B-C50B \\sim C47B-C50B \\sim C47B-C49B \\sim C69B-C49B
 with sigma of 0.02
 C52B-C51B \\sim C51B-C71B \\sim C71B-C54B \\sim C54B-C53B \\sim C53B-C52B
 with sigma of 0.02
 C52B-C71B \\sim C52B-C54B \\sim C51B-C54B \\sim C51B-C53B \\sim C71B-C53B
 with sigma of 0.02
 C63B-C62B \\sim C62B-C61B \\sim C61B-C60B \\sim C60B-C76B \\sim C76B-C63B
 with sigma of 0.02
 C63B-C61B \\sim C63B-C60B \\sim C62B-C60B \\sim C62B-C76B \\sim C61B-C76B
 with sigma of 0.02
 C65B-C64B \\sim C64B-C78B \\sim C78B-C67B \\sim C67B-C66B \\sim C66B-C65B
 with sigma of 0.02
 C65B-C78B \\sim C65B-C67B \\sim C64B-C67B \\sim C64B-C66B \\sim C78B-C66B
 with sigma of 0.02
 C77B-C75B \\sim C75B-C74B \\sim C74B-C73B \\sim C73B-C72B \\sim C72B-C77B
 with sigma of 0.02
 C77B-C74B \\sim C77B-C73B \\sim C75B-C73B \\sim C75B-C72B \\sim C74B-C72B
 with sigma of 0.02
 C1B-C8B \\sim C1B-C10B \\sim C9B-C5B \\sim C9B-C2B
 with sigma of 0.02
 C2B-C11B \\sim C2B-C13B \\sim C12B-C1B \\sim C12B-C3B
 with sigma of 0.02
 C6B-C20B \\sim C6B-C5B \\sim C6B-C7B
 with sigma of 0.02
 C20B-C5B \\sim C20B-C7B \\sim C5B-C7B
 with sigma of 0.02
 C7B-C8B \\sim C7B-C23B \\sim C7B-C6B
 with sigma of 0.02
 C8B-C23B \\sim C8B-C6B \\sim C23B-C6B
 with sigma of 0.02
 C10B-C12B \\sim C10B-C30B \\sim C11B-C9B \\sim C11B-C27B
 with sigma of 0.02
 C14B-C15B \\sim C14B-C13B \\sim C14B-C34B
 with sigma of 0.02
 C13B-C15B \\sim C15B-C34B \\sim C34B-C13B
 with sigma of 0.02
 C15B-C16B \\sim C15B-C14B \\sim C15B-C3B
 with sigma of 0.02
 C16B-C14B \\sim C16B-C3B \\sim C14B-C3B
 with sigma of 0.02
 C18B-C19B \\sim C18B-C17B \\sim C18B-C4B
 with sigma of 0.02
 C19B-C17B \\sim C19B-C4B \\sim C17B-C4B
 with sigma of 0.02
 C22B-C20B \\sim C22B-C41B \\sim C21B-C23B \\sim C21B-C44B
 with sigma of 0.02
 C25B-C48B \\sim C25B-C24B \\sim C25B-C26B
 with sigma of 0.02
 C48B-C24B \\sim C48B-C26B \\sim C24B-C26B
 with sigma of 0.02
 C28B-C27B \\sim C28B-C29B \\sim C28B-C49B
 with sigma of 0.02
 C27B-C29B \\sim C29B-C49B \\sim C49B-C27B
 with sigma of 0.02
 C29B-C28B \\sim C29B-C30B \\sim C29B-C52B
 with sigma of 0.02
 C28B-C30B \\sim C28B-C52B \\sim C30B-C52B
 with sigma of 0.02
 C32B-C53B \\sim C32B-C33B \\sim C32B-C31B
 with sigma of 0.02
 C53B-C33B \\sim C53B-C31B \\sim C33B-C31B
 with sigma of 0.02
 C35B-C16B \\sim C35B-C37B \\sim C36B-C34B \\sim C36B-C57B
 with sigma of 0.02
 C59B-C37B \\sim C59B-C60B \\sim C59B-C58B
 with sigma of 0.02
 C37B-C60B \\sim C37B-C58B \\sim C60B-C58B
 with sigma of 0.02
 C39B-C61B \\sim C39B-C40B \\sim C39B-C38B
 with sigma of 0.02
 C61B-C40B \\sim C61B-C38B \\sim C40B-C38B
 with sigma of 0.02
 C42B-C62B \\sim C42B-C41B \\sim C42B-C43B
 with sigma of 0.02
 C62B-C41B \\sim C62B-C43B \\sim C41B-C43B
 with sigma of 0.02
 C43B-C65B \\sim C43B-C42B \\sim C43B-C44B
 with sigma of 0.02
 C65B-C42B \\sim C65B-C44B \\sim C42B-C44B
 with sigma of 0.02
 C46B-C45B \\sim C46B-C66B \\sim C46B-C47B
 with sigma of 0.02
 C45B-C66B \\sim C45B-C47B \\sim C66B-C47B
 with sigma of 0.02
 C50B-C52B \\sim C50B-C71B \\sim C51B-C49B \\sim C51B-C69B
 with sigma of 0.02
 C55B-C54B \\sim C55B-C56B \\sim C55B-C73B
 with sigma of 0.02
 C54B-C56B \\sim C56B-C73B \\sim C73B-C54B
 with sigma of 0.02
 C58B-C57B \\sim C58B-C74B \\sim C58B-C59B
 with sigma of 0.02
 C57B-C59B \\sim C59B-C74B \\sim C74B-C57B
 with sigma of 0.02
 C63B-C65B \\sim C63B-C78B \\sim C64B-C62B \\sim C64B-C76B
 with sigma of 0.02
 C68B-C69B \\sim C68B-C70B \\sim C68B-C67B
 with sigma of 0.02
 C69B-C70B \\sim C69B-C67B \\sim C70B-C67B
 with sigma of 0.02
 C70B-C68B \\sim C70B-C71B \\sim C70B-C72B
 with sigma of 0.02
 C68B-C71B \\sim C71B-C72B \\sim C72B-C68B
 with sigma of 0.02
 C75B-C63B \\sim C75B-C60B \\sim C76B-C77B \\sim C76B-C74B
 with sigma of 0.02
3. Restrained planarity
 C19A, C20A, C21A, C40A, C41A
 with sigma of 0.1
 C60A, C61A, C62A, C63A, C76A
 with sigma of 0.1
 C64A, C65A, C66A, C67A, C78A
 with sigma of 0.1
 C22A, C23A, C24A, C44A, C45A
 with sigma of 0.1
 C47A, C48A, C49A, C50A, C69A
 with sigma of 0.1
 C11A, C12A, C13A, C30A, C31A
 with sigma of 0.1
 C51A, C52A, C53A, C54A, C71A
 with sigma of 0.1
 C8A, C9A, C10A, C26A, C27A
 with sigma of 0.1
 C1A, C2A, C3A, C4A, C5A
 with sigma of 0.1
 C72A, C73A, C74A, C75A, C77A
 with sigma of 0.1
 C33A, C34A, C35A, C56A, C57A
 with sigma of 0.1
 C16A, C17A, C36A, C37A, C38A
 with sigma of 0.1
 C19B, C20B, C21B, C40B, C41B
 with sigma of 0.1
 C60B, C61B, C62B, C63B, C76B
 with sigma of 0.1
 C64B, C65B, C66B, C67B, C78B
 with sigma of 0.1
 C22B, C23B, C24B, C44B, C45B
 with sigma of 0.1
 C47B, C48B, C49B, C50B, C69B
 with sigma of 0.1
 C11B, C12B, C13B, C30B, C31B
 with sigma of 0.1
 C51B, C52B, C53B, C54B, C71B
 with sigma of 0.1
 C8B, C9B, C10B, C26B, C27B
 with sigma of 0.1
 C1B, C2B, C3B, C4B, C5B
 with sigma of 0.1
 C72B, C73B, C74B, C75B, C77B
 with sigma of 0.1
 C33B, C34B, C35B, C56B, C57B
 with sigma of 0.1
 C16B, C17B, C36B, C37B, C38B
 with sigma of 0.1
4. Uiso/Uaniso restraints and constraints
U7 \\sim U11 \\sim U6 \\sim U5 \\sim U8 \\sim U10 \\sim U12 \\sim U2 \\sim U1
\\sim U4 \\sim U3: within 2A with sigma of 0.01 and sigma for terminal atoms of
0.02
C1A \\sim C2A \\sim C3A \\sim C4A \\sim C5A \\sim C6A \\sim C7A \\sim C8A \\sim
C9A \\sim C10A \\sim C11A \\sim C12A \\sim C13A \\sim C14A \\sim C15A \\sim
C16A \\sim C17A \\sim C18A \\sim C19A \\sim C20A \\sim C21A \\sim C22A \\sim
C23A \\sim C24A \\sim C25A \\sim C26A \\sim C27A \\sim C28A \\sim C29A \\sim
C30A \\sim C31A \\sim C32A \\sim C33A \\sim C34A \\sim C35A \\sim C36A \\sim
C37A \\sim C38A \\sim C39A \\sim C40A \\sim C41A \\sim C42A \\sim C43A \\sim
C44A \\sim C45A \\sim C46A \\sim C47A \\sim C48A \\sim C49A \\sim C50A \\sim
C51A \\sim C52A \\sim C53A \\sim C54A \\sim C55A \\sim C56A \\sim C57A \\sim
C58A \\sim C59A \\sim C60A \\sim C61A \\sim C62A \\sim C63A \\sim C64A \\sim
C65A \\sim C66A \\sim C67A \\sim C68A \\sim C69A \\sim C70A \\sim C71A \\sim
C72A \\sim C73A \\sim C74A \\sim C75A \\sim C76A \\sim C77A \\sim C78A: within
2A with sigma of 0.005 and sigma for terminal atoms of 0.01
C1B \\sim C2B \\sim C3B \\sim C4B \\sim C5B \\sim C6B \\sim C7B \\sim C8B \\sim
C9B \\sim C10B \\sim C11B \\sim C12B \\sim C13B \\sim C14B \\sim C15B \\sim
C16B \\sim C17B \\sim C18B \\sim C19B \\sim C20B \\sim C21B \\sim C22B \\sim
C23B \\sim C24B \\sim C25B \\sim C26B \\sim C27B \\sim C28B \\sim C29B \\sim
C30B \\sim C31B \\sim C32B \\sim C33B \\sim C34B \\sim C35B \\sim C36B \\sim
C37B \\sim C38B \\sim C39B \\sim C40B \\sim C41B \\sim C42B \\sim C43B \\sim
C44B \\sim C45B \\sim C46B \\sim C47B \\sim C48B \\sim C49B \\sim C50B \\sim
C51B \\sim C52B \\sim C53B \\sim C54B \\sim C55B \\sim C56B \\sim C57B \\sim
C58B \\sim C59B \\sim C60B \\sim C61B \\sim C62B \\sim C63B \\sim C64B \\sim
C65B \\sim C66B \\sim C67B \\sim C68B \\sim C69B \\sim C70B \\sim C71B \\sim
C72B \\sim C73B \\sim C74B \\sim C75B \\sim C76B \\sim C77B \\sim C78B: within
2A with sigma of 0.005 and sigma for terminal atoms of 0.01
U15 \\sim U14 \\sim U9 \\sim U3 \\sim U4 \\sim U1 \\sim U2 \\sim U8 \\sim U11
\\sim U7 \\sim U6 \\sim U10 \\sim U5 \\sim U12: within 2A with sigma of 0.01
and sigma for terminal atoms of 0.02
C80A: within 2A with sigma of 0.01 and sigma for terminal atoms of 0.02
C80A \\sim C79: within 2A with sigma of 0.01 and sigma for terminal atoms of
0.02
C80B \\sim C80A \\sim C79: within 2A with sigma of 0.01 and sigma for terminal
atoms of 0.02
5. Others
 1*[Sof(U15)]+1*[Sof(U14)]+1*[Sof(U9)]+1*[Sof(U3)]+1*[Sof(U4)]+1*[Sof(U1)]+1*
 [Sof(U2)+Sof(C1A)+Sof(C2A)+Sof(C3A)+Sof(C4A)+Sof(C5A)+Sof(C6A)+Sof(C7A)+
 Sof(C8A)+Sof(C9A)+Sof(C10A)+Sof(C11A)+Sof(C12A)+Sof(C13A)+Sof(C14A)+Sof(C15A)+
 Sof(C16A)+Sof(C17A)+Sof(C18A)+Sof(C19A)+Sof(C20A)+Sof(C21A)+Sof(C22A)+
 Sof(C23A)+Sof(C24A)+Sof(C25A)+Sof(C26A)+Sof(C27A)+Sof(C28A)+Sof(C29A)+
 Sof(C30A)+Sof(C31A)+Sof(C32A)+Sof(C33A)+Sof(C34A)+Sof(C35A)+Sof(C36A)+
 Sof(C37A)+Sof(C38A)+Sof(C39A)+Sof(C40A)+Sof(C41A)+Sof(C42A)+Sof(C43A)+
 Sof(C44A)+Sof(C45A)+Sof(C46A)+Sof(C47A)+Sof(C48A)+Sof(C49A)+Sof(C50A)+
 Sof(C51A)+Sof(C52A)+Sof(C53A)+Sof(C54A)+Sof(C55A)+Sof(C56A)+Sof(C57A)+
 Sof(C58A)+Sof(C59A)+Sof(C60A)+Sof(C61A)+Sof(C62A)+Sof(C63A)+Sof(C64A)+
 Sof(C65A)+Sof(C66A)+Sof(C67A)+Sof(C68A)+Sof(C69A)+Sof(C70A)+Sof(C71A)+
 Sof(C72A)+Sof(C73A)+Sof(C74A)+Sof(C75A)+Sof(C76A)+Sof(C77A)+Sof(C78A)+Sof(C1B)+
 Sof(C2B)+Sof(C3B)+Sof(C4B)+Sof(C5B)+Sof(C6B)+Sof(C7B)+Sof(C8B)+Sof(C9B)+
 Sof(C10B)+Sof(C11B)+Sof(C12B)+Sof(C13B)+Sof(C14B)+Sof(C15B)+Sof(C16B)+
 Sof(C17B)+Sof(C18B)+Sof(C19B)+Sof(C20B)+Sof(C21B)+Sof(C22B)+Sof(C23B)+
 Sof(C24B)+Sof(C25B)+Sof(C26B)+Sof(C27B)+Sof(C28B)+Sof(C29B)+Sof(C30B)+
 Sof(C31B)+Sof(C32B)+Sof(C33B)+Sof(C34B)+Sof(C35B)+Sof(C36B)+Sof(C37B)+
 Sof(C38B)+Sof(C39B)+Sof(C40B)+Sof(C41B)+Sof(C42B)+Sof(C43B)+Sof(C44B)+
 Sof(C45B)+Sof(C46B)+Sof(C47B)+Sof(C48B)+Sof(C49B)+Sof(C50B)+Sof(C51B)+
 Sof(C52B)+Sof(C53B)+Sof(C54B)+Sof(C55B)+Sof(C56B)+Sof(C57B)+Sof(C58B)+
 Sof(C59B)+Sof(C60B)+Sof(C61B)+Sof(C62B)+Sof(C63B)+Sof(C64B)+Sof(C65B)+
 Sof(C66B)+Sof(C67B)+Sof(C68B)+Sof(C69B)+Sof(C70B)+Sof(C71B)+Sof(C72B)+
 Sof(C73B)+Sof(C74B)+Sof(C75B)+Sof(C76B)+Sof(C77B)+Sof(C78B)]+1*[Sof(U8)]+1*
 [Sof(U11)]+1*[Sof(U7)]+1*[Sof(U6)]+1*[Sof(U10)]+1*[Sof(U5)]+1*[Sof(U12)]=
 0.000001 with esd of 2
 1*[Sof(C80A)+Sof(C80B)]=0.00001 with esd of 1
 Sof(C1B)=Sof(C2B)=Sof(C3B)=Sof(C4B)=Sof(C5B)=Sof(C6B)=Sof(C7B)=Sof(C8B)=
 Sof(C9B)=Sof(C10B)=Sof(C11B)=Sof(C12B)=Sof(C13B)=Sof(C14B)=Sof(C15B)=Sof(C16B)=
 Sof(C17B)=Sof(C18B)=Sof(C19B)=Sof(C20B)=Sof(C21B)=Sof(C22B)=Sof(C23B)=
 Sof(C24B)=Sof(C25B)=Sof(C26B)=Sof(C27B)=Sof(C28B)=Sof(C29B)=Sof(C30B)=
 Sof(C31B)=Sof(C32B)=Sof(C33B)=Sof(C34B)=Sof(C35B)=Sof(C36B)=Sof(C37B)=
 Sof(C38B)=Sof(C39B)=Sof(C40B)=Sof(C41B)=Sof(C42B)=Sof(C43B)=Sof(C44B)=
 Sof(C45B)=Sof(C46B)=Sof(C47B)=Sof(C48B)=Sof(C49B)=Sof(C50B)=Sof(C51B)=
 Sof(C52B)=Sof(C53B)=Sof(C54B)=Sof(C55B)=Sof(C56B)=Sof(C57B)=Sof(C58B)=
 Sof(C59B)=Sof(C60B)=Sof(C61B)=Sof(C62B)=Sof(C63B)=Sof(C64B)=Sof(C65B)=
 Sof(C66B)=Sof(C67B)=Sof(C68B)=Sof(C69B)=Sof(C70B)=Sof(C71B)=Sof(C72B)=
 Sof(C73B)=Sof(C74B)=Sof(C75B)=Sof(C76B)=Sof(C77B)=Sof(C78B)=1-FVAR(1)
 Sof(U2)=Sof(C1A)=Sof(C2A)=Sof(C3A)=Sof(C4A)=Sof(C5A)=Sof(C6A)=Sof(C7A)=
 Sof(C8A)=Sof(C9A)=Sof(C10A)=Sof(C11A)=Sof(C12A)=Sof(C13A)=Sof(C14A)=Sof(C15A)=
 Sof(C16A)=Sof(C17A)=Sof(C18A)=Sof(C19A)=Sof(C20A)=Sof(C21A)=Sof(C22A)=
 Sof(C23A)=Sof(C24A)=Sof(C25A)=Sof(C26A)=Sof(C27A)=Sof(C28A)=Sof(C29A)=
 Sof(C30A)=Sof(C31A)=Sof(C32A)=Sof(C33A)=Sof(C34A)=Sof(C35A)=Sof(C36A)=
 Sof(C37A)=Sof(C38A)=Sof(C39A)=Sof(C40A)=Sof(C41A)=Sof(C42A)=Sof(C43A)=
 Sof(C44A)=Sof(C45A)=Sof(C46A)=Sof(C47A)=Sof(C48A)=Sof(C49A)=Sof(C50A)=
 Sof(C51A)=Sof(C52A)=Sof(C53A)=Sof(C54A)=Sof(C55A)=Sof(C56A)=Sof(C57A)=
 Sof(C58A)=Sof(C59A)=Sof(C60A)=Sof(C61A)=Sof(C62A)=Sof(C63A)=Sof(C64A)=
 Sof(C65A)=Sof(C66A)=Sof(C67A)=Sof(C68A)=Sof(C69A)=Sof(C70A)=Sof(C71A)=
 Sof(C72A)=Sof(C73A)=Sof(C74A)=Sof(C75A)=Sof(C76A)=Sof(C77A)=Sof(C78A)=FVAR(1)
 Sof(C80A)=1-FVAR(15)
 Sof(C80B)=FVAR(15)
6.a Secondary CH2 refined with riding coordinates:
 C23P(H23A,H23B), C35P(H35A,H35B), C31P(H31A,H31B), C33P(H33A,H33B), C29P(H29A,
 H29B), C21P(H21A,H21B), C25P(H25A,H25B), C27P(H27A,H27B)
6.b Aromatic/amide H refined with riding coordinates:
 C15P(H15P), C10P(H10P), C20P(H20P), C5P(H5P), C3S(H3S), C2S(H2S), C5S(H5S),
 C6S(H6S), C4S(H4S), C1S(H1S), C9S(H9S), C8S(H8S), C10S(H10S)
6.c Idealised Me refined as rotating group:
 C32P(H32A,H32B,H32C), C34P(H34A,H34B,H34C), C28P(H28A,H28B,H28C), C24P(H24A,
 H24B,H24C), C30P(H30A,H30B,H30C), C26P(H26A,H26B,H26C), C22P(H22A,H22B,H22C),
 C36P(H36A,H36B,H36C)
;
_olex2_submission_special_instructions 'No special instructions were received'

loop_
_space_group_symop_operation_xyz
'x, y, z'
'-x, y+1/2, -z+1/2'
'-x, -y, -z'
'x, -y-1/2, z-1/2'

loop_
_atom_site_label
_atom_site_type_symbol
_atom_site_fract_x
_atom_site_fract_y
_atom_site_fract_z
_atom_site_U_iso_or_equiv
_atom_site_adp_type
_atom_site_occupancy
_atom_site_site_symmetry_order
_atom_site_calc_flag
_atom_site_refinement_flags_posn
_atom_site_refinement_flags_adp
_atom_site_refinement_flags_occupancy
_atom_site_disorder_assembly
_atom_site_disorder_group
U7 U 0.6010(5) 0.5879(5) 0.1585(3) 0.043(3) Uani 0.0361(14) 1 d . U P A 4
U11 U 0.7789(3) 0.5326(6) 0.23504(19) 0.0199(17) Uani 0.075(4) 1 d . U P B 4
U6 U 0.5487(6) 0.5265(10) 0.1796(4) 0.046(3) Uani 0.0318(17) 1 d . U P C 4
U5 U 0.5556(3) 0.4366(5) 0.1736(2) 0.046(3) Uani 0.073(2) 1 d . U P D 4
U8 U 0.6019(6) 0.4856(6) 0.2617(4) 0.030(3) Uani 0.0230(12) 1 d . U P E 4
U10 U 0.7257(5) 0.4076(5) 0.2538(3) 0.047(3) Uani 0.0348(14) 1 d . U P F 4
U12 U 0.7340(6) 0.4927(6) 0.1524(4) 0.027(4) Uani 0.0215(14) 1 d . U P G 4
C80A C 0.698(2) 0.479(2) 0.1893(16) 0.066(5) Uani 0.37(4) 1 d D U P H .
U2 U 0.78330(4) 0.49202(17) 0.23198(3) 0.0366(5) Uani 0.425(4) 1 d . U P H 4
U1 U 0.53847(4) 0.47936(9) 0.18704(3) 0.0378(4) Uani 0.426(3) 1 d . U P H 4
U4 U 0.59240(4) 0.40010(4) 0.15738(2) 0.0244(3) Uani 0.3654(19) 1 d . U P H 4
U3 U 0.73243(9) 0.56951(5) 0.25534(4) 0.0255(4) Uani 0.367(3) 1 d D U P H 4
C1A C 0.4242(13) 0.5562(10) 0.1817(6) 0.070(3) Uani 0.425(4) 1 d D U P H 1
C2A C 0.4227(12) 0.5359(10) 0.1281(6) 0.072(3) Uani 0.425(4) 1 d D U P H 1
C3A C 0.4686(12) 0.5936(9) 0.1103(7) 0.068(3) Uani 0.425(4) 1 d D U P H 1
C4A C 0.4958(11) 0.6509(11) 0.1501(6) 0.063(2) Uani 0.425(4) 1 d D U P H 1
C5A C 0.4715(11) 0.6260(9) 0.1962(6) 0.066(2) Uani 0.425(4) 1 d D U P H 1
C6A C 0.5175(11) 0.6380(11) 0.2487(6) 0.061(2) Uani 0.425(4) 1 d D U P H 1
C7A C 0.5218(10) 0.5782(9) 0.2860(6) 0.057(2) Uani 0.425(4) 1 d D U P H 1
C8A C 0.4775(11) 0.5062(9) 0.2686(5) 0.061(2) Uani 0.425(4) 1 d D U P H 1
C9A C 0.4277(12) 0.4990(8) 0.2158(6) 0.069(3) Uani 0.425(4) 1 d D U P H 1
C10A C 0.4275(14) 0.4182(8) 0.1993(7) 0.073(3) Uani 0.425(4) 1 d D U P H 1
C11A C 0.4260(13) 0.3998(9) 0.1529(7) 0.073(3) Uani 0.425(4) 1 d D U P H 1
C12A C 0.4231(13) 0.4622(10) 0.1140(7) 0.073(3) Uani 0.425(4) 1 d D U P H 1
C13A C 0.4725(11) 0.4371(9) 0.0807(7) 0.069(3) Uani 0.425(4) 1 d D U P H 1
C14A C 0.5211(12) 0.4927(8) 0.0610(10) 0.063(2) Uani 0.425(4) 1 d D U P H 1
C15A C 0.5179(11) 0.5747(8) 0.0750(8) 0.064(2) Uani 0.425(4) 1 d D U P H 1
C16A C 0.5831(9) 0.6269(9) 0.0776(7) 0.061(2) Uani 0.425(4) 1 d D U P H 1
C17A C 0.6087(9) 0.6875(14) 0.1198(7) 0.061(2) Uani 0.425(4) 1 d D U P H 1
C18A C 0.5639(10) 0.6969(15) 0.1564(6) 0.063(2) Uani 0.425(4) 1 d D U P H 1
C19A C 0.6073(9) 0.7163(11) 0.2098(5) 0.060(2) Uani 0.425(4) 1 d D U P H 1
C20A C 0.5839(8) 0.6890(10) 0.2547(5) 0.061(2) Uani 0.425(4) 1 d D U P H 1
C21A C 0.6538(8) 0.6782(10) 0.2982(6) 0.060(2) Uani 0.425(4) 1 d D U P H 1
C22A C 0.6571(8) 0.6201(9) 0.3331(7) 0.056(2) Uani 0.425(4) 1 d D U P H 1
C23A C 0.5900(8) 0.5700(8) 0.3292(6) 0.054(2) Uani 0.425(4) 1 d D U P H 1
C24A C 0.6183(8) 0.4933(8) 0.3477(6) 0.049(2) Uani 0.425(4) 1 d D U P H 1
C25A C 0.5820(9) 0.4206(8) 0.3271(6) 0.051(2) Uani 0.425(4) 1 d D U P H 1
C26A C 0.5094(10) 0.4294(9) 0.2856(6) 0.059(2) Uani 0.425(4) 1 d D U P H 1
C27A C 0.4767(11) 0.3752(9) 0.2442(5) 0.066(2) Uani 0.425(4) 1 d D U P H 1
C28A C 0.5302(13) 0.3170(16) 0.2390(6) 0.063(2) Uani 0.425(4) 1 d D U P H 1
C29A C 0.5301(10) 0.2942(13) 0.1852(5) 0.066(2) Uani 0.425(4) 1 d D U P H 1
C30A C 0.4753(13) 0.3364(11) 0.1427(7) 0.071(3) Uani 0.425(4) 1 d D U P H 1
C31A C 0.5071(11) 0.3609(10) 0.0997(7) 0.069(3) Uani 0.425(4) 1 d D U P H 1
C32A C 0.5805(10) 0.3317(11) 0.0931(8) 0.063(2) Uani 0.425(4) 1 d D U P H 1
C33A C 0.6209(8) 0.3818(8) 0.0648(7) 0.054(2) Uani 0.425(4) 1 d D U P H 1
C34A C 0.5907(8) 0.4608(8) 0.0499(6) 0.054(2) Uani 0.425(4) 1 d D U P H 1
C35A C 0.6573(8) 0.5150(8) 0.0555(6) 0.049(2) Uani 0.425(4) 1 d D U P H 1
C36A C 0.6533(8) 0.5918(9) 0.0678(7) 0.055(2) Uani 0.425(4) 1 d D U P H 1
C37A C 0.7240(8) 0.6301(9) 0.1052(6) 0.056(2) Uani 0.425(4) 1 d D U P H 1
C38A C 0.6949(9) 0.6897(12) 0.1359(6) 0.062(2) Uani 0.425(4) 1 d D U P H 1
C39A C 0.7388(10) 0.7035(15) 0.1902(6) 0.062(2) Uani 0.425(4) 1 d D U P H 1
C40A C 0.6936(9) 0.7209(13) 0.2256(6) 0.063(2) Uani 0.425(4) 1 d D U P H 1
C41A C 0.7212(8) 0.6991(12) 0.2806(6) 0.064(2) Uani 0.425(4) 1 d D U P H 1
C42A C 0.7952(10) 0.6507(11) 0.2981(7) 0.065(2) Uani 0.425(4) 1 d D U P H 1
C43A C 0.8004(12) 0.5893(11) 0.3401(10) 0.064(2) Uani 0.425(4) 1 d D U P H 1
C44A C 0.7256(8) 0.5746(9) 0.3537(7) 0.058(2) Uani 0.425(4) 1 d D U P H 1
C45A C 0.7029(9) 0.4956(8) 0.3624(8) 0.054(2) Uani 0.425(4) 1 d D U P H 1
C46A C 0.7469(9) 0.4284(9) 0.3565(8) 0.058(2) Uani 0.425(4) 1 d D U P H 1
C47A C 0.7097(9) 0.3561(10) 0.3391(8) 0.060(2) Uani 0.425(4) 1 d D U P H 1
C48A C 0.6281(8) 0.3552(9) 0.3251(6) 0.055(2) Uani 0.425(4) 1 d D U P H 1
C49A C 0.6008(8) 0.3016(10) 0.2800(6) 0.061(2) Uani 0.425(4) 1 d D U P H 1
C50A C 0.6668(9) 0.2704(12) 0.2691(6) 0.063(2) Uani 0.425(4) 1 d D U P H 1
C51A C 0.6672(9) 0.2501(16) 0.2178(6) 0.066(2) Uani 0.425(4) 1 d D U P H 1
C52A C 0.6003(9) 0.2606(12) 0.1762(5) 0.065(2) Uani 0.425(4) 1 d D U P H 1
C53A C 0.6260(9) 0.2778(11) 0.1310(6) 0.061(2) Uani 0.425(4) 1 d D U P H 1
C54A C 0.7087(9) 0.2816(12) 0.1464(6) 0.060(2) Uani 0.425(4) 1 d D U P H 1
C55A C 0.7495(9) 0.3347(10) 0.1235(6) 0.057(2) Uani 0.425(4) 1 d D U P H 1
C56A C 0.7067(8) 0.3857(8) 0.0820(6) 0.052(2) Uani 0.425(4) 1 d D U P H 1
C57A C 0.7288(8) 0.4681(8) 0.0736(7) 0.053(2) Uani 0.425(4) 1 d D U P H 1
C58A C 0.7952(10) 0.5039(8) 0.1102(6) 0.056(2) Uani 0.425(4) 1 d D U P H 1
C59A C 0.7937(12) 0.5851(10) 0.1237(8) 0.060(2) Uani 0.425(4) 1 d D U P H 1
C60A C 0.8404(10) 0.6060(9) 0.1763(5) 0.063(2) Uani 0.425(4) 1 d D U P H 1
C61A C 0.8123(10) 0.6632(10) 0.2081(6) 0.064(2) Uani 0.425(4) 1 d D U P H 1
C62A C 0.8492(13) 0.6437(10) 0.2633(7) 0.067(3) Uani 0.425(4) 1 d D U P H 1
C63A C 0.8985(12) 0.5751(10) 0.2650(6) 0.066(2) Uani 0.425(4) 1 d D U P H 1
C64A C 0.8981(13) 0.5123(9) 0.3028(7) 0.065(2) Uani 0.425(4) 1 d D U P H 1
C65A C 0.8469(11) 0.5177(9) 0.3363(7) 0.065(2) Uani 0.425(4) 1 d D U P H 1
C66A C 0.8181(13) 0.4412(9) 0.3425(10) 0.064(2) Uani 0.425(4) 1 d D U P H 1
C67A C 0.8486(11) 0.3869(9) 0.3101(7) 0.062(2) Uani 0.425(4) 1 d D U P H 1
C68A C 0.8030(11) 0.3215(12) 0.2869(6) 0.063(2) Uani 0.425(4) 1 d D U P H 1
C69A C 0.7352(8) 0.3041(11) 0.3031(6) 0.061(2) Uani 0.425(4) 1 d D U P H 1
C70A C 0.8030(10) 0.3006(12) 0.2348(6) 0.062(2) Uani 0.425(4) 1 d D U P H 1
C71A C 0.7347(9) 0.2648(15) 0.2014(6) 0.065(2) Uani 0.425(4) 1 d D U P H 1
C72A C 0.8509(10) 0.3475(10) 0.2108(6) 0.063(2) Uani 0.425(4) 1 d D U P H 1
C73A C 0.8197(9) 0.3693(9) 0.1556(6) 0.060(2) Uani 0.425(4) 1 d D U P H 1
C74A C 0.8462(10) 0.4487(8) 0.1472(5) 0.056(2) Uani 0.425(4) 1 d D U P H 1
C75A C 0.8973(15) 0.4759(10) 0.1984(6) 0.065(2) Uani 0.425(4) 1 d D U P H 1
C76A C 0.8941(12) 0.5529(11) 0.2104(5) 0.064(2) Uani 0.425(4) 1 d D U P H 1
C77A C 0.8984(13) 0.4155(9) 0.2372(7) 0.063(2) Uani 0.425(4) 1 d D U P H 1
C78A C 0.9006(13) 0.4309(9) 0.2874(9) 0.065(2) Uani 0.425(4) 1 d D U P H 1
C1B C 0.5471(9) 0.2698(10) 0.1515(6) 0.089(3) Uani 0.575(4) 1 d D U P H 2
C2B C 0.4799(10) 0.3199(11) 0.1453(6) 0.089(3) Uani 0.575(4) 1 d D U P H 2
C3B C 0.4745(11) 0.3446(9) 0.1971(5) 0.088(3) Uani 0.575(4) 1 d D U P H 2
C4B C 0.5369(12) 0.3040(15) 0.2354(6) 0.091(3) Uani 0.575(4) 1 d D U P H 2
C5B C 0.5874(9) 0.2647(12) 0.2070(5) 0.090(3) Uani 0.575(4) 1 d D U P H 2
C6B C 0.6709(9) 0.255(2) 0.2259(6) 0.096(3) Uani 0.575(4) 1 d D U P H 2
C7B C 0.7158(9) 0.2626(18) 0.1903(5) 0.094(3) Uani 0.575(4) 1 d D U P H 2
C8B C 0.6790(8) 0.2771(13) 0.1359(6) 0.089(3) Uani 0.575(4) 1 d D U P H 2
C9B C 0.5956(9) 0.2777(10) 0.1150(6) 0.086(3) Uani 0.575(4) 1 d D U P H 2
C10B C 0.5745(9) 0.3346(10) 0.0731(6) 0.083(3) Uani 0.575(4) 1 d D U P H 2
C11B C 0.5097(10) 0.3831(9) 0.0691(6) 0.085(3) Uani 0.575(4) 1 d D U P H 2
C12B C 0.4607(10) 0.3752(10) 0.1046(6) 0.088(3) Uani 0.575(4) 1 d D U P H 2
C13B C 0.4351(13) 0.4541(8) 0.1157(7) 0.093(3) Uani 0.575(4) 1 d D U P H 2
C14B C 0.4252(15) 0.4816(8) 0.1675(6) 0.093(3) Uani 0.575(4) 1 d D U P H 2
C15B C 0.4415(16) 0.4220(9) 0.2105(6) 0.092(3) Uani 0.575(4) 1 d D U P H 2
C16B C 0.4789(10) 0.4518(8) 0.2639(6) 0.084(2) Uani 0.575(4) 1 d D U P H 2
C17B C 0.5410(10) 0.4057(9) 0.3000(6) 0.085(2) Uani 0.575(4) 1 d D U P H 2
C18B C 0.5726(10) 0.3351(11) 0.2858(7) 0.091(3) Uani 0.575(4) 1 d D U P H 2
C19B C 0.6540(9) 0.3168(10) 0.3072(6) 0.090(3) Uani 0.575(4) 1 d D U P H 2
C20B C 0.7037(9) 0.2782(11) 0.2800(6) 0.093(3) Uani 0.575(4) 1 d D U P H 2
C21B C 0.7788(10) 0.3110(11) 0.2970(7) 0.094(3) Uani 0.575(4) 1 d D U P H 2
C22B C 0.8261(11) 0.3178(11) 0.2616(6) 0.094(3) Uani 0.575(4) 1 d D U P H 2
C23B C 0.7951(9) 0.2936(11) 0.2088(5) 0.093(3) Uani 0.575(4) 1 d D U P H 2
C24B C 0.8270(10) 0.3447(10) 0.1763(6) 0.091(3) Uani 0.575(4) 1 d D U P H 2
C25B C 0.7836(11) 0.3684(11) 0.1254(7) 0.090(2) Uani 0.575(4) 1 d D U P H 2
C26B C 0.7107(9) 0.3314(11) 0.1046(7) 0.089(3) Uani 0.575(4) 1 d D U P H 2
C27B C 0.6465(8) 0.3711(10) 0.0684(8) 0.082(2) Uani 0.575(4) 1 d D U P H 2
C28B C 0.6529(8) 0.4520(8) 0.0536(8) 0.084(2) Uani 0.575(4) 1 d D U P H 2
C29B C 0.5874(9) 0.5024(8) 0.0509(9) 0.085(2) Uani 0.575(4) 1 d D U P H 2
C30B C 0.5181(11) 0.4669(8) 0.0590(9) 0.085(3) Uani 0.575(4) 1 d D U P H 2
C31B C 0.4690(12) 0.5129(8) 0.0859(8) 0.090(3) Uani 0.575(4) 1 d D U P H 2
C32B C 0.4888(13) 0.5923(10) 0.1015(8) 0.091(3) Uani 0.575(4) 1 d D U P H 2
C33B C 0.4716(11) 0.6198(10) 0.1476(6) 0.088(3) Uani 0.575(4) 1 d D U P H 2
C34B C 0.4406(11) 0.5664(9) 0.1812(5) 0.089(3) Uani 0.575(4) 1 d D U P H 2
C35B C 0.4745(10) 0.5902(9) 0.2358(6) 0.085(2) Uani 0.575(4) 1 d D U P H 2
C36B C 0.4927(10) 0.5350(9) 0.2755(6) 0.083(2) Uani 0.575(4) 1 d D U P H 2
C37B C 0.5628(9) 0.5420(9) 0.3186(6) 0.081(2) Uani 0.575(4) 1 d D U P H 2
C38B C 0.5921(9) 0.4625(9) 0.3348(7) 0.083(2) Uani 0.575(4) 1 d D U P H 2
C39B C 0.6726(9) 0.4467(9) 0.3538(8) 0.086(2) Uani 0.575(4) 1 d D U P H 2
C40B C 0.7016(9) 0.3749(10) 0.3418(8) 0.089(3) Uani 0.575(4) 1 d D U P H 2
C41B C 0.7790(10) 0.3706(9) 0.3339(6) 0.092(3) Uani 0.575(4) 1 d D U P H 2
C42B C 0.8286(15) 0.4386(9) 0.3364(11) 0.094(3) Uani 0.575(4) 1 d D U P H 2
C43B C 0.8777(14) 0.4455(9) 0.3021(8) 0.095(3) Uani 0.575(4) 1 d D U P H 2
C44B C 0.8753(11) 0.3834(10) 0.2636(6) 0.094(3) Uani 0.575(4) 1 d D U P H 2
C45B C 0.8770(13) 0.4019(10) 0.2105(6) 0.092(3) Uani 0.575(4) 1 d D U P H 2
C46B C 0.8829(19) 0.4805(9) 0.1929(6) 0.095(3) Uani 0.575(4) 1 d D U P H 2
C47B C 0.8426(11) 0.5000(9) 0.1410(6) 0.088(2) Uani 0.575(4) 1 d D U P H 2
C48B C 0.7936(9) 0.4436(9) 0.1062(6) 0.086(2) Uani 0.575(4) 1 d D U P H 2
C49B C 0.7303(9) 0.4872(8) 0.0720(8) 0.084(2) Uani 0.575(4) 1 d D U P H 2
C50B C 0.7415(9) 0.5676(9) 0.0847(6) 0.087(2) Uani 0.575(4) 1 d D U P H 2
C51B C 0.6776(9) 0.6170(9) 0.0790(7) 0.086(2) Uani 0.575(4) 1 d D U P H 2
C52B C 0.6005(8) 0.5854(8) 0.0615(7) 0.084(2) Uani 0.575(4) 1 d D U P H 2
C53B C 0.5517(9) 0.6284(10) 0.0874(7) 0.088(3) Uani 0.575(4) 1 d D U P H 2
C54B C 0.6011(10) 0.6847(14) 0.1227(8) 0.087(3) Uani 0.575(4) 1 d D U P H 2
C55B C 0.5902(10) 0.7070(15) 0.1709(6) 0.088(3) Uani 0.575(4) 1 d D U P H 2
C56B C 0.5234(10) 0.6768(10) 0.1828(6) 0.086(2) Uani 0.575(4) 1 d D U P H 2
C57B C 0.5259(10) 0.6574(10) 0.2369(6) 0.085(2) Uani 0.575(4) 1 d D U P H 2
C58B C 0.5940(9) 0.6669(10) 0.2817(6) 0.083(2) Uani 0.575(4) 1 d D U P H 2
C59B C 0.6123(9) 0.6093(10) 0.3206(7) 0.081(2) Uani 0.575(4) 1 d D U P H 2
C60B C 0.6935(8) 0.5946(9) 0.3472(7) 0.081(2) Uani 0.575(4) 1 d D U P H 2
C61B C 0.7227(9) 0.5128(8) 0.3599(8) 0.084(3) Uani 0.575(4) 1 d D U P H 2
C62B C 0.8025(10) 0.5106(8) 0.3542(7) 0.087(3) Uani 0.575(4) 1 d D U P H 2
C63B C 0.8225(10) 0.5882(9) 0.3389(8) 0.086(3) Uani 0.575(4) 1 d D U P H 2
C64B C 0.8671(11) 0.5973(9) 0.3074(7) 0.087(3) Uani 0.575(4) 1 d D U P H 2
C65B C 0.8963(12) 0.5253(8) 0.2873(7) 0.092(3) Uani 0.575(4) 1 d D U P H 2
C66B C 0.8936(13) 0.5401(9) 0.2312(6) 0.092(3) Uani 0.575(4) 1 d D U P H 2
C67B C 0.8616(11) 0.6215(10) 0.2169(5) 0.088(3) Uani 0.575(4) 1 d D U P H 2
C68B C 0.8112(10) 0.6373(11) 0.1654(6) 0.086(2) Uani 0.575(4) 1 d D U P H 2
C69B C 0.8078(11) 0.5752(10) 0.1284(8) 0.089(3) Uani 0.575(4) 1 d D U P H 2
C70B C 0.7459(9) 0.6852(11) 0.1610(6) 0.086(2) Uani 0.575(4) 1 d D U P H 2
C71B C 0.6784(9) 0.6772(10) 0.1162(6) 0.087(3) Uani 0.575(4) 1 d D U P H 2
C72B C 0.7314(9) 0.7166(12) 0.2075(5) 0.082(3) Uani 0.575(4) 1 d D U P H 2
C73B C 0.6530(9) 0.7237(12) 0.2127(5) 0.084(3) Uani 0.575(4) 1 d D U P H 2
C74B C 0.6569(8) 0.7069(10) 0.2676(6) 0.081(2) Uani 0.575(4) 1 d D U P H 2
C75B C 0.7369(9) 0.6938(12) 0.2958(6) 0.082(3) Uani 0.575(4) 1 d D U P H 2
C76B C 0.7556(8) 0.6402(9) 0.3357(7) 0.082(2) Uani 0.575(4) 1 d D U P H 2
C77B C 0.7835(9) 0.6995(12) 0.2589(6) 0.083(2) Uani 0.575(4) 1 d D U P H 2
C78B C 0.8439(16) 0.6564(10) 0.2641(7) 0.088(3) Uani 0.575(4) 1 d D U P H 2
Ni1 Ni 0.91513(6) 0.48172(6) 0.45128(4) 0.0223(3) Uani 1 1 d . . . I 3
N2 N 0.8476(3) 0.3983(3) 0.46782(19) 0.0262(11) Uani 1 1 d . . . I 3
N1 N 0.8507(3) 0.5636(3) 0.4716(2) 0.0246(11) Uani 1 1 d . . . I 3
N4 N 0.9807(3) 0.5644(3) 0.43209(19) 0.0231(11) Uani 1 1 d . . . I 3
N3 N 0.9763(3) 0.3994(3) 0.4276(2) 0.0267(11) Uani 1 1 d . . . I 3
C15P C 1.0698(4) 0.4822(4) 0.3991(3) 0.0295(14) Uani 1 1 d . . . I 3
H15P H 1.114133 0.482282 0.385326 0.035 Uiso 1 1 calc R . . I 3
C2P C 0.7998(4) 0.6852(4) 0.4876(3) 0.0315(14) Uani 1 1 d . . . I 3
C19P C 0.9724(4) 0.6443(4) 0.4346(2) 0.0267(13) Uani 1 1 d . . . I 3
C11P C 0.9658(4) 0.3184(4) 0.4268(2) 0.0263(13) Uani 1 1 d . . . I 3
C14P C 1.0388(4) 0.4099(4) 0.4065(2) 0.0282(13) Uani 1 1 d . . . I 3
C13P C 1.0661(4) 0.3362(4) 0.3919(3) 0.0312(14) Uani 1 1 d . . . I 3
C4P C 0.7850(4) 0.5538(4) 0.4894(2) 0.0277(13) Uani 1 1 d . . . I 3
C17P C 1.0722(4) 0.6287(4) 0.3986(2) 0.0278(13) Uani 1 1 d . . . I 3
C8P C 0.7914(4) 0.2772(4) 0.4780(3) 0.0307(14) Uani 1 1 d . . . I 3
C6P C 0.7824(4) 0.4094(4) 0.4863(2) 0.0284(14) Uani 1 1 d . . . I 3
C18P C 1.0297(4) 0.6855(4) 0.4138(3) 0.0286(14) Uani 1 1 d . . . I 3
C12P C 1.0213(4) 0.2791(4) 0.4044(3) 0.0328(15) Uani 1 1 d . . . I 3
C3P C 0.7533(4) 0.6290(5) 0.4990(3) 0.0329(15) Uani 1 1 d . . . I 3
C7P C 0.7475(4) 0.3336(4) 0.4921(3) 0.0308(14) Uani 1 1 d . . . I 3
C16P C 1.0423(4) 0.5542(4) 0.4100(2) 0.0257(13) Uani 1 1 d . . . I 3
C10P C 0.9091(4) 0.2808(4) 0.4441(3) 0.0317(14) Uani 1 1 d . . . I 3
H10P H 0.908154 0.224484 0.443150 0.038 Uiso 1 1 calc R . . I 3
C23P C 0.6803(4) 0.6397(5) 0.5175(3) 0.0392(17) Uani 1 1 d . . . I 3
H23A H 0.685580 0.688747 0.538800 0.047 Uiso 1 1 calc R . . I 3
H23B H 0.675738 0.594588 0.540521 0.047 Uiso 1 1 calc R . . I 3
C35P C 1.0349(4) 0.7742(4) 0.4087(3) 0.0351(15) Uani 1 1 d . . . I 3
H35A H 1.089369 0.788723 0.409223 0.042 Uiso 1 1 calc R . . I 3
H35B H 1.022895 0.799730 0.439392 0.042 Uiso 1 1 calc R . . I 3
C20P C 0.9170(4) 0.6822(4) 0.4536(3) 0.0300(14) Uani 1 1 d . . . I 3
H20P H 0.918319 0.738474 0.455089 0.036 Uiso 1 1 calc R . . I 3
C5P C 0.7540(4) 0.4809(4) 0.4965(3) 0.0321(15) Uani 1 1 d . . . I 3
H5P H 0.708963 0.480579 0.509514 0.039 Uiso 1 1 calc R . . I 3
C32P C 1.1028(5) 0.3440(5) 0.3058(3) 0.0463(19) Uani 1 1 d . . . I 3
H32A H 1.061984 0.305504 0.289143 0.069 Uiso 1 1 calc GR . . I 3
H32B H 1.147316 0.338899 0.290634 0.069 Uiso 1 1 calc GR . . I 3
H32C H 1.081120 0.397756 0.299515 0.069 Uiso 1 1 calc GR . . I 3
C34P C 1.1072(5) 0.6269(5) 0.3115(3) 0.0441(19) Uani 1 1 d . . . I 3
H34A H 1.067005 0.666902 0.296441 0.066 Uiso 1 1 calc GR . . I 3
H34B H 1.084357 0.573880 0.303543 0.066 Uiso 1 1 calc GR . . I 3
H34C H 1.151371 0.632875 0.296082 0.066 Uiso 1 1 calc GR . . I 3
C31P C 1.1308(4) 0.3284(5) 0.3653(3) 0.0385(16) Uani 1 1 d . . . I 3
H31A H 1.153003 0.274240 0.371345 0.046 Uiso 1 1 calc R . . I 3
H31B H 1.173308 0.366245 0.381654 0.046 Uiso 1 1 calc R . . I 3
C28P C 0.7423(6) 0.1588(5) 0.4186(4) 0.054(2) Uani 1 1 d . . . I 3
H28A H 0.778482 0.168457 0.397045 0.081 Uiso 1 1 calc GR . . I 3
H28B H 0.692520 0.186499 0.403122 0.081 Uiso 1 1 calc GR . . I 3
H28C H 0.732283 0.101736 0.419743 0.081 Uiso 1 1 calc GR . . I 3
C24P C 0.6056(5) 0.6447(7) 0.4716(4) 0.063(3) Uani 1 1 d . . . I 3
H24A H 0.604848 0.601023 0.446953 0.095 Uiso 1 1 calc GR . . I 3
H24B H 0.604483 0.695338 0.453277 0.095 Uiso 1 1 calc GR . . I 3
H24C H 0.559416 0.640818 0.485270 0.095 Uiso 1 1 calc GR . . I 3
C30P C 0.9651(6) 0.1643(5) 0.3443(4) 0.057(2) Uani 1 1 d . . . I 3
H30A H 0.978421 0.189384 0.314327 0.086 Uiso 1 1 calc GR . . I 3
H30B H 0.911683 0.179838 0.344412 0.086 Uiso 1 1 calc GR . . I 3
H30C H 0.967576 0.106546 0.341076 0.086 Uiso 1 1 calc GR . . I 3
C26P C 0.6004(5) 0.3198(8) 0.4635(4) 0.070(3) Uani 1 1 d . . . I 3
H26A H 0.605174 0.277117 0.439295 0.105 Uiso 1 1 calc GR . . I 3
H26B H 0.593773 0.370536 0.444654 0.105 Uiso 1 1 calc GR . . I 3
H26C H 0.554590 0.309891 0.476692 0.105 Uiso 1 1 calc GR . . I 3
C22P C 0.7526(6) 0.8103(6) 0.4362(5) 0.068(3) Uani 1 1 d . . . I 3
H22A H 0.784200 0.799392 0.411760 0.102 Uiso 1 1 calc GR . . I 3
H22B H 0.748300 0.867727 0.440317 0.102 Uiso 1 1 calc GR . . I 3
H22C H 0.699909 0.787610 0.422204 0.102 Uiso 1 1 calc GR . . I 3
C33P C 1.1366(4) 0.6381(4) 0.3718(3) 0.0337(15) Uani 1 1 d . . . I 3
H33A H 1.178476 0.598734 0.386595 0.040 Uiso 1 1 calc R . . I 3
H33B H 1.159998 0.691536 0.379554 0.040 Uiso 1 1 calc R . . I 3
C9P C 0.8535(4) 0.3184(4) 0.4627(2) 0.0264(13) Uani 1 1 d . . . I 3
C29P C 1.0231(5) 0.1908(4) 0.3955(3) 0.0417(18) Uani 1 1 d . . . I 3
H29A H 1.011001 0.162984 0.425437 0.050 Uiso 1 1 calc R . . I 3
H29B H 1.076912 0.175196 0.394976 0.050 Uiso 1 1 calc R . . I 3
C1P C 0.8599(4) 0.6441(4) 0.4704(2) 0.0275(13) Uani 1 1 d . . . I 3
C21P C 0.7922(5) 0.7732(5) 0.4900(3) 0.0425(18) Uani 1 1 d . . . I 3
H21A H 0.845280 0.796579 0.503991 0.051 Uiso 1 1 calc R . . I 3
H21B H 0.761182 0.786402 0.514929 0.051 Uiso 1 1 calc R . . I 3
C25P C 0.6730(4) 0.3226(5) 0.5088(3) 0.0405(17) Uani 1 1 d . . . I 3
H25A H 0.677113 0.272635 0.529178 0.049 Uiso 1 1 calc R . . I 3
H25B H 0.668263 0.366657 0.532570 0.049 Uiso 1 1 calc R . . I 3
C27P C 0.7792(5) 0.1895(4) 0.4752(3) 0.0386(17) Uani 1 1 d . . . I 3
H27A H 0.744695 0.174738 0.497549 0.046 Uiso 1 1 calc R . . I 3
H27B H 0.830627 0.163057 0.489857 0.046 Uiso 1 1 calc R . . I 3
C36P C 0.9779(5) 0.8056(5) 0.3577(4) 0.0470(19) Uani 1 1 d . . . I 3
H36A H 0.989961 0.780944 0.327089 0.070 Uiso 1 1 calc GR . . I 3
H36B H 0.983597 0.863200 0.355887 0.070 Uiso 1 1 calc GR . . I 3
H36C H 0.923736 0.792652 0.357382 0.070 Uiso 1 1 calc GR . . I 3
S006 S 0.7576(2) 0.08059(17) 0.28973(13) 0.0812(9) Uani 1 1 d . . . J 3
S007 S 0.7731(2) -0.10055(18) 0.30357(14) 0.0874(10) Uani 1 1 d . . . J 3
C7S C 0.7653(7) -0.0094(7) 0.2970(4) 0.065(3) Uani 1 1 d . . . J 3
C3S C 0.5884(5) 0.5865(5) 0.6195(4) 0.0450(19) Uani 1 1 d . . . K 3
H3S H 0.560552 0.635261 0.613992 0.054 Uiso 1 1 calc R . . K 3
C2S C 0.5522(6) 0.5164(5) 0.5960(4) 0.051(2) Uani 1 1 d . . . K 3
H2S H 0.500476 0.518241 0.572737 0.062 Uiso 1 1 calc R . . K 3
C5S C 0.7042(6) 0.5113(5) 0.6580(4) 0.050(2) Uani 1 1 d . . . K 3
H5S H 0.757506 0.509183 0.678644 0.061 Uiso 1 1 calc R . . K 3
C6S C 0.6670(6) 0.4433(5) 0.6359(4) 0.054(2) Uani 1 1 d . . . K 3
H6S H 0.695123 0.394682 0.641371 0.065 Uiso 1 1 calc R . . K 3
C4S C 0.6647(5) 0.5833(5) 0.6505(4) 0.047(2) Uani 1 1 d . . . K 3
H4S H 0.690309 0.630017 0.666765 0.057 Uiso 1 1 calc R . . K 3
C1S C 0.5917(5) 0.4439(5) 0.6068(4) 0.052(2) Uani 1 1 d . . . K 3
H1S H 0.565575 0.395867 0.593580 0.063 Uiso 1 1 calc R . . K 3
C9S C 0.9764(8) 0.0147(7) 0.5440(5) 0.087(4) Uani 1 1 d D . . L 3
H9S H 0.959658 0.024539 0.574786 0.104 Uiso 1 1 calc R . . L 3
C8S C 0.9218(8) -0.0061(6) 0.4975(5) 0.083(4) Uani 1 1 d D . . L 3
H8S H 0.867494 -0.009925 0.495838 0.100 Uiso 1 1 calc R . . L 3
C10S C 1.0529(11) 0.0213(9) 0.5463(7) 0.100(5) Uani 1 1 d . . . L 3
H10S H 1.089788 0.036633 0.578493 0.120 Uiso 1 1 calc R . . L 3
U15 U 0.7608(12) 0.5634(14) 0.2408(6) 0.024(3) Uani 0.029(3) 1 d . U P M 4
U14 U 0.7694(16) 0.4339(19) 0.2388(10) 0.038(4) Uani 0.0104(9) 1 d . U P N 4
U9 U 0.673(3) 0.413(2) 0.2677(14) 0.042(5) Uani 0.0069(9) 1 d . U P O 4
C79 C 0.6517(8) 0.5245(7) 0.1888(5) 0.073(3) Uani 1 1 d D U . . .
C80B C 0.6628(17) 0.4591(10) 0.1861(9) 0.066(4) Uani 0.63(4) 1 d D U P H .

loop_
_atom_site_aniso_label
_atom_site_aniso_U_11
_atom_site_aniso_U_22
_atom_site_aniso_U_33
_atom_site_aniso_U_23
_atom_site_aniso_U_13
_atom_site_aniso_U_12
U7 0.051(5) 0.043(4) 0.025(4) 0.001(3) -0.005(3) 0.010(3)
U11 0.022(2) 0.010(4) 0.0223(18) -0.003(2) -0.0018(14) -0.001(2)
U6 0.033(4) 0.064(6) 0.036(4) 0.006(4) 0.001(3) -0.003(4)
U5 0.029(3) 0.066(4) 0.036(3) 0.010(3) -0.003(2) -0.020(3)
U8 0.030(5) 0.045(5) 0.018(4) -0.001(3) 0.012(3) -0.001(4)
U10 0.053(5) 0.055(4) 0.024(4) 0.006(3) -0.005(3) 0.010(3)
U12 0.037(7) 0.028(6) 0.025(6) -0.002(4) 0.023(5) -0.004(4)
C80A 0.071(10) 0.058(9) 0.072(8) -0.016(8) 0.024(9) -0.002(8)
U2 0.0170(3) 0.0667(15) 0.0244(3) -0.0027(4) 0.0028(2) -0.0027(4)
U1 0.0171(3) 0.0620(9) 0.0312(4) 0.0023(4) 0.0015(2) -0.0051(3)
U4 0.0301(4) 0.0223(4) 0.0173(3) -0.0025(2) 0.0009(2) -0.0108(3)
U3 0.0360(6) 0.0192(3) 0.0163(4) -0.0031(2) -0.0009(4) -0.0091(3)
C1A 0.070(4) 0.074(4) 0.064(4) 0.001(4) 0.015(4) 0.013(4)
C2A 0.071(4) 0.077(4) 0.060(4) 0.005(4) 0.007(4) 0.011(4)
C3A 0.073(4) 0.071(4) 0.054(4) 0.008(4) 0.006(4) 0.019(4)
C4A 0.072(4) 0.059(4) 0.055(4) 0.006(4) 0.010(4) 0.026(4)
C5A 0.071(4) 0.065(4) 0.061(4) 0.000(4) 0.017(4) 0.023(4)
C6A 0.071(4) 0.060(4) 0.056(4) -0.008(4) 0.027(4) 0.023(4)
C7A 0.068(4) 0.064(4) 0.048(4) -0.008(4) 0.032(4) 0.015(4)
C8A 0.066(4) 0.073(4) 0.054(4) 0.002(4) 0.030(4) 0.002(4)
C9A 0.069(4) 0.077(4) 0.062(4) 0.002(4) 0.020(4) 0.002(4)
C10A 0.073(4) 0.078(4) 0.065(4) 0.004(4) 0.014(4) -0.009(4)
C11A 0.071(4) 0.076(4) 0.065(4) -0.001(4) 0.009(4) -0.008(4)
C12A 0.071(5) 0.081(4) 0.060(4) -0.002(4) 0.006(4) -0.001(4)
C13A 0.075(4) 0.074(4) 0.051(4) -0.004(4) 0.005(4) -0.003(4)
C14A 0.075(4) 0.073(4) 0.036(4) 0.003(4) 0.007(4) 0.000(4)
C15A 0.075(4) 0.070(4) 0.041(4) 0.011(4) 0.008(4) 0.013(4)
C16A 0.081(4) 0.062(4) 0.039(4) 0.017(4) 0.015(4) 0.010(4)
C17A 0.083(4) 0.051(4) 0.047(4) 0.018(4) 0.015(4) 0.010(4)
C18A 0.081(4) 0.051(4) 0.054(4) 0.008(4) 0.011(4) 0.020(4)
C19A 0.081(4) 0.043(4) 0.053(4) -0.003(4) 0.014(4) 0.016(4)
C20A 0.080(4) 0.050(4) 0.055(4) -0.010(4) 0.021(4) 0.017(4)
C21A 0.081(4) 0.052(4) 0.049(4) -0.016(4) 0.019(4) 0.007(4)
C22A 0.077(4) 0.057(4) 0.038(4) -0.015(4) 0.022(4) 0.004(4)
C23A 0.072(4) 0.060(4) 0.039(4) -0.007(4) 0.030(4) 0.005(4)
C24A 0.071(4) 0.060(4) 0.027(4) 0.002(4) 0.032(4) -0.002(4)
C25A 0.069(4) 0.062(4) 0.032(4) 0.012(4) 0.033(4) -0.009(4)
C26A 0.066(4) 0.072(4) 0.047(4) 0.011(4) 0.032(4) -0.009(4)
C27A 0.072(4) 0.071(4) 0.058(4) 0.011(4) 0.024(4) -0.015(4)
C28A 0.076(4) 0.059(4) 0.058(4) 0.014(4) 0.022(4) -0.019(4)
C29A 0.078(4) 0.057(4) 0.061(4) 0.003(4) 0.017(4) -0.015(4)
C30A 0.076(4) 0.069(4) 0.062(4) -0.004(4) 0.009(4) -0.013(4)
C31A 0.078(4) 0.066(4) 0.055(4) -0.009(4) 0.008(4) -0.007(4)
C32A 0.080(4) 0.056(4) 0.049(4) -0.013(4) 0.011(4) -0.002(4)
C33A 0.076(4) 0.057(4) 0.031(4) -0.016(4) 0.017(4) 0.000(4)
C34A 0.075(4) 0.063(4) 0.025(4) -0.004(4) 0.015(4) -0.002(4)
C35A 0.073(4) 0.060(4) 0.022(4) 0.002(4) 0.025(4) -0.002(4)
C36A 0.079(4) 0.060(4) 0.032(4) 0.014(4) 0.023(4) -0.001(4)
C37A 0.078(4) 0.059(4) 0.041(4) 0.018(4) 0.029(4) -0.009(4)
C38A 0.084(4) 0.054(4) 0.049(4) 0.016(4) 0.019(4) -0.004(4)
C39A 0.083(4) 0.052(4) 0.052(4) 0.007(4) 0.019(4) -0.013(4)
C40A 0.083(4) 0.047(4) 0.056(4) -0.002(4) 0.014(4) 0.000(4)
C41A 0.082(4) 0.052(4) 0.054(4) -0.010(4) 0.012(4) -0.003(4)
C42A 0.077(4) 0.064(4) 0.050(4) -0.010(4) 0.011(4) -0.010(4)
C43A 0.076(4) 0.070(4) 0.041(4) -0.007(4) 0.011(4) -0.006(4)
C44A 0.077(4) 0.064(4) 0.033(4) -0.009(4) 0.017(4) -0.003(4)
C45A 0.076(4) 0.064(4) 0.025(4) 0.002(4) 0.020(4) -0.006(4)
C46A 0.074(4) 0.070(4) 0.030(4) 0.013(4) 0.012(4) 0.003(4)
C47A 0.080(4) 0.063(4) 0.037(4) 0.021(4) 0.016(4) 0.005(4)
C48A 0.076(4) 0.059(4) 0.037(4) 0.020(4) 0.027(4) -0.004(4)
C49A 0.078(4) 0.053(4) 0.053(4) 0.019(4) 0.022(4) -0.008(4)
C50A 0.083(4) 0.050(4) 0.055(4) 0.018(4) 0.017(4) 0.002(4)
C51A 0.088(4) 0.044(4) 0.062(4) 0.004(4) 0.014(4) 0.008(4)
C52A 0.083(4) 0.047(4) 0.062(4) -0.002(4) 0.016(4) -0.002(4)
C53A 0.080(4) 0.048(4) 0.055(4) -0.013(4) 0.017(4) 0.008(4)
C54A 0.080(4) 0.048(4) 0.052(4) -0.016(4) 0.017(4) 0.023(4)
C55A 0.071(4) 0.058(4) 0.045(4) -0.022(4) 0.022(4) 0.018(4)
C56A 0.072(4) 0.060(4) 0.031(4) -0.017(4) 0.028(4) 0.007(4)
C57A 0.071(4) 0.066(4) 0.030(4) -0.006(4) 0.030(4) 0.000(4)
C58A 0.067(4) 0.069(4) 0.042(4) 0.000(4) 0.031(4) -0.002(4)
C59A 0.071(4) 0.068(4) 0.048(4) 0.010(4) 0.029(4) -0.014(4)
C60A 0.071(4) 0.070(4) 0.054(4) 0.006(4) 0.025(4) -0.019(4)
C61A 0.076(4) 0.062(4) 0.054(4) 0.004(4) 0.019(4) -0.021(4)
C62A 0.075(4) 0.069(4) 0.055(4) -0.004(4) 0.013(4) -0.017(4)
C63A 0.068(4) 0.073(4) 0.054(4) -0.001(4) 0.012(4) -0.012(4)
C64A 0.066(4) 0.076(4) 0.047(4) -0.001(4) 0.007(4) -0.004(4)
C65A 0.071(4) 0.075(4) 0.043(4) 0.000(4) 0.004(4) -0.001(4)
C66A 0.072(4) 0.073(4) 0.039(4) 0.008(4) 0.004(4) 0.006(4)
C67A 0.067(4) 0.066(4) 0.044(4) 0.009(4) 0.004(4) 0.015(4)
C68A 0.074(4) 0.060(4) 0.050(4) 0.013(4) 0.011(4) 0.021(4)
C69A 0.077(4) 0.056(4) 0.048(4) 0.022(4) 0.014(4) 0.010(4)
C70A 0.076(4) 0.054(4) 0.054(4) 0.000(4) 0.011(4) 0.031(4)
C71A 0.084(4) 0.047(4) 0.060(4) -0.004(4) 0.013(4) 0.024(4)
C72A 0.068(4) 0.067(4) 0.055(4) -0.006(4) 0.016(4) 0.024(4)
C73A 0.067(4) 0.069(4) 0.049(4) -0.012(4) 0.024(4) 0.020(4)
C74A 0.060(4) 0.072(4) 0.046(4) -0.008(4) 0.030(4) 0.009(4)
C75A 0.063(4) 0.078(4) 0.056(4) -0.004(4) 0.021(4) 0.003(4)
C76A 0.065(4) 0.074(4) 0.055(4) 0.003(4) 0.021(4) -0.013(4)
C77A 0.062(4) 0.074(4) 0.053(4) -0.004(4) 0.015(4) 0.013(4)
C78A 0.066(4) 0.074(4) 0.050(4) 0.000(4) 0.008(4) 0.009(4)
C1B 0.106(5) 0.087(4) 0.071(4) 0.007(4) 0.021(4) -0.014(4)
C2B 0.099(5) 0.094(5) 0.074(4) 0.007(4) 0.021(4) -0.017(4)
C3B 0.095(5) 0.094(5) 0.078(4) 0.012(4) 0.030(4) -0.019(4)
C4B 0.106(5) 0.091(5) 0.079(4) 0.019(4) 0.030(4) -0.021(4)
C5B 0.110(5) 0.082(4) 0.076(4) 0.015(4) 0.023(4) -0.014(4)
C6B 0.118(5) 0.081(4) 0.081(4) 0.017(4) 0.017(4) 0.004(4)
C7B 0.114(5) 0.083(4) 0.079(4) 0.005(4) 0.017(4) 0.018(4)
C8B 0.109(5) 0.085(5) 0.069(4) -0.004(4) 0.020(4) 0.013(4)
C9B 0.105(5) 0.087(5) 0.064(4) -0.001(4) 0.021(4) 0.001(4)
C10B 0.102(5) 0.090(4) 0.058(4) -0.001(4) 0.021(4) 0.002(4)
C11B 0.097(5) 0.093(4) 0.060(4) 0.004(4) 0.015(4) -0.002(4)
C12B 0.094(5) 0.098(5) 0.070(4) 0.004(4) 0.015(4) -0.008(4)
C13B 0.091(5) 0.105(5) 0.076(4) 0.003(4) 0.013(4) 0.001(4)
C14B 0.089(5) 0.105(5) 0.084(4) 0.005(4) 0.022(4) 0.005(4)
C15B 0.093(5) 0.104(5) 0.084(4) 0.011(4) 0.031(4) -0.008(4)
C16B 0.087(4) 0.100(5) 0.076(4) 0.011(4) 0.043(4) -0.001(4)
C17B 0.095(5) 0.099(5) 0.072(4) 0.019(4) 0.043(4) -0.004(4)
C18B 0.105(5) 0.095(4) 0.077(4) 0.024(4) 0.033(4) -0.011(4)
C19B 0.109(5) 0.089(4) 0.071(4) 0.034(4) 0.022(4) -0.001(4)
C20B 0.115(5) 0.083(4) 0.074(4) 0.029(4) 0.016(4) 0.008(4)
C21B 0.111(5) 0.091(5) 0.073(4) 0.029(4) 0.014(4) 0.018(4)
C22B 0.106(5) 0.093(5) 0.078(4) 0.016(4) 0.015(4) 0.029(4)
C23B 0.107(5) 0.089(5) 0.080(4) 0.007(4) 0.019(4) 0.030(4)
C24B 0.100(5) 0.098(5) 0.076(4) 0.005(4) 0.029(4) 0.030(4)
C25B 0.103(5) 0.100(5) 0.073(4) 0.001(4) 0.034(4) 0.021(4)
C26B 0.107(5) 0.093(5) 0.067(4) -0.007(4) 0.027(4) 0.017(4)
C27B 0.104(5) 0.091(4) 0.055(4) -0.005(4) 0.028(4) 0.011(4)
C28B 0.105(5) 0.098(4) 0.055(4) 0.005(4) 0.029(4) 0.010(4)
C29B 0.102(5) 0.095(4) 0.055(4) 0.013(4) 0.018(4) 0.008(4)
C30B 0.096(5) 0.095(4) 0.057(4) 0.009(4) 0.011(4) 0.004(4)
C31B 0.093(5) 0.097(4) 0.071(4) 0.009(4) 0.006(4) 0.010(4)
C32B 0.094(5) 0.094(4) 0.075(4) 0.018(4) 0.009(4) 0.022(4)
C33B 0.088(5) 0.090(4) 0.080(4) 0.010(4) 0.017(4) 0.031(4)
C34B 0.086(5) 0.097(4) 0.086(4) 0.004(4) 0.023(4) 0.021(4)
C35B 0.085(4) 0.094(4) 0.081(4) 0.000(4) 0.033(4) 0.025(4)
C36B 0.087(4) 0.098(5) 0.076(4) 0.002(4) 0.041(4) 0.013(4)
C37B 0.092(4) 0.097(4) 0.066(4) -0.001(4) 0.042(4) 0.010(4)
C38B 0.095(5) 0.100(5) 0.063(4) 0.012(4) 0.040(4) 0.002(4)
C39B 0.105(5) 0.098(4) 0.058(4) 0.016(4) 0.025(4) 0.002(4)
C40B 0.112(5) 0.092(5) 0.060(4) 0.029(4) 0.019(4) 0.007(4)
C41B 0.109(5) 0.093(5) 0.064(4) 0.030(4) 0.007(4) 0.011(4)
C42B 0.103(5) 0.101(5) 0.066(4) 0.017(4) 0.003(4) 0.007(4)
C43B 0.098(5) 0.104(5) 0.073(4) 0.014(4) 0.007(4) 0.009(4)
C44B 0.098(5) 0.100(5) 0.077(4) 0.013(4) 0.015(4) 0.024(4)
C45B 0.095(5) 0.103(5) 0.081(4) 0.010(4) 0.027(4) 0.022(4)
C46B 0.094(5) 0.111(5) 0.082(4) 0.010(4) 0.029(4) 0.005(4)
C47B 0.094(5) 0.109(5) 0.074(4) 0.016(4) 0.041(4) 0.003(4)
C48B 0.099(5) 0.104(5) 0.069(4) 0.010(4) 0.043(4) 0.012(4)
C49B 0.101(5) 0.102(5) 0.060(4) 0.012(4) 0.040(4) 0.006(4)
C50B 0.102(5) 0.101(4) 0.066(4) 0.024(4) 0.037(4) -0.002(4)
C51B 0.105(5) 0.090(4) 0.064(4) 0.032(4) 0.026(4) -0.001(4)
C52B 0.103(5) 0.089(4) 0.057(4) 0.028(4) 0.018(4) 0.007(4)
C53B 0.101(5) 0.087(4) 0.069(4) 0.032(4) 0.013(4) 0.015(4)
C54B 0.106(5) 0.076(4) 0.073(4) 0.030(4) 0.016(4) 0.014(4)
C55B 0.103(5) 0.073(4) 0.082(4) 0.015(4) 0.015(4) 0.020(4)
C56B 0.092(4) 0.080(4) 0.084(4) 0.008(4) 0.021(4) 0.032(4)
C57B 0.091(4) 0.085(4) 0.081(4) -0.003(4) 0.028(4) 0.031(4)
C58B 0.097(4) 0.081(4) 0.072(4) -0.011(4) 0.025(4) 0.022(4)
C59B 0.096(4) 0.089(4) 0.064(4) -0.010(4) 0.032(4) 0.013(4)
C60B 0.100(5) 0.087(4) 0.055(4) -0.009(4) 0.020(4) 0.004(4)
C61B 0.103(5) 0.094(4) 0.053(4) 0.004(4) 0.017(4) -0.003(4)
C62B 0.100(5) 0.096(5) 0.056(4) 0.007(4) 0.007(4) -0.001(4)
C63B 0.098(5) 0.091(4) 0.060(4) 0.002(4) 0.010(4) -0.007(4)
C64B 0.095(5) 0.093(4) 0.066(4) 0.005(4) 0.010(4) -0.015(4)
C65B 0.093(5) 0.103(5) 0.074(4) 0.010(4) 0.012(4) -0.007(4)
C66B 0.092(5) 0.106(5) 0.078(4) 0.009(4) 0.021(4) -0.008(4)
C67B 0.094(5) 0.096(4) 0.074(4) 0.013(4) 0.024(4) -0.019(4)
C68B 0.097(5) 0.092(4) 0.075(4) 0.022(4) 0.030(4) -0.016(4)
C69B 0.098(5) 0.103(5) 0.074(4) 0.022(4) 0.038(4) -0.009(4)
C70B 0.104(5) 0.079(4) 0.075(4) 0.022(4) 0.024(4) -0.012(4)
C71B 0.107(5) 0.080(4) 0.071(4) 0.032(4) 0.021(4) -0.001(4)
C72B 0.103(5) 0.069(4) 0.073(4) 0.010(4) 0.020(4) -0.010(4)
C73B 0.103(5) 0.066(4) 0.078(4) 0.005(4) 0.015(4) 0.007(4)
C74B 0.101(5) 0.068(4) 0.070(4) -0.007(4) 0.017(4) 0.011(4)
C75B 0.102(5) 0.071(4) 0.065(4) -0.005(4) 0.011(4) -0.004(4)
C76B 0.100(5) 0.082(4) 0.058(4) -0.005(4) 0.014(4) -0.004(4)
C77B 0.100(5) 0.073(4) 0.069(4) 0.002(4) 0.013(4) -0.015(4)
C78B 0.098(5) 0.089(4) 0.072(4) 0.004(4) 0.015(4) -0.020(4)
Ni1 0.0176(5) 0.0325(6) 0.0166(5) 0.0008(4) 0.0042(4) -0.0016(4)
N2 0.020(2) 0.043(3) 0.015(2) 0.002(2) 0.004(2) -0.006(2)
N1 0.021(3) 0.033(3) 0.019(2) -0.004(2) 0.005(2) -0.004(2)
N4 0.021(2) 0.029(3) 0.018(2) 0.000(2) 0.004(2) -0.002(2)
N3 0.020(2) 0.041(3) 0.018(2) 0.002(2) 0.004(2) 0.003(2)
C15P 0.024(3) 0.044(4) 0.022(3) -0.001(3) 0.008(3) 0.000(3)
C2P 0.027(3) 0.040(4) 0.027(3) -0.006(3) 0.005(3) 0.000(3)
C19P 0.020(3) 0.039(4) 0.021(3) 0.001(3) 0.003(2) -0.003(3)
C11P 0.022(3) 0.029(3) 0.025(3) 0.006(3) 0.001(2) 0.004(2)
C14P 0.023(3) 0.041(4) 0.019(3) 0.003(3) 0.004(2) 0.001(3)
C13P 0.027(3) 0.040(4) 0.027(3) 0.003(3) 0.007(3) 0.005(3)
C4P 0.025(3) 0.040(4) 0.019(3) -0.004(3) 0.006(2) -0.001(3)
C17P 0.023(3) 0.039(4) 0.020(3) 0.000(3) 0.003(2) -0.004(3)
C8P 0.029(3) 0.040(4) 0.023(3) 0.007(3) 0.006(3) -0.007(3)
C6P 0.024(3) 0.043(4) 0.019(3) 0.004(3) 0.007(2) -0.002(3)
C18P 0.025(3) 0.034(3) 0.025(3) -0.003(3) 0.004(3) -0.009(3)
C12P 0.029(3) 0.035(4) 0.033(4) 0.004(3) 0.006(3) 0.005(3)
C3P 0.028(3) 0.047(4) 0.024(3) -0.007(3) 0.007(3) -0.005(3)
C7P 0.033(3) 0.039(4) 0.022(3) 0.003(3) 0.010(3) -0.009(3)
C16P 0.021(3) 0.040(4) 0.016(3) -0.002(3) 0.004(2) -0.006(3)
C10P 0.028(3) 0.037(4) 0.026(3) 0.007(3) 0.000(3) 0.000(3)
C23P 0.034(4) 0.050(4) 0.038(4) -0.011(3) 0.017(3) -0.003(3)
C35P 0.032(4) 0.035(4) 0.039(4) -0.003(3) 0.012(3) -0.008(3)
C20P 0.023(3) 0.035(3) 0.030(3) -0.003(3) 0.004(3) -0.003(3)
C5P 0.030(3) 0.050(4) 0.020(3) -0.002(3) 0.012(3) -0.009(3)
C32P 0.054(5) 0.052(5) 0.040(4) -0.001(4) 0.024(4) 0.008(4)
C34P 0.054(5) 0.050(5) 0.036(4) -0.003(3) 0.025(4) -0.014(4)
C31P 0.037(4) 0.043(4) 0.041(4) 0.005(3) 0.019(3) 0.008(3)
C28P 0.054(5) 0.044(5) 0.060(5) -0.003(4) 0.008(4) -0.009(4)
C24P 0.025(4) 0.108(8) 0.058(6) -0.014(6) 0.015(4) 0.000(5)
C30P 0.053(5) 0.044(5) 0.072(6) -0.014(4) 0.014(5) 0.004(4)
C26P 0.026(4) 0.126(10) 0.062(6) 0.018(6) 0.019(4) 0.002(5)
C22P 0.057(6) 0.043(5) 0.100(8) 0.008(5) 0.014(6) 0.014(4)
C33P 0.034(4) 0.038(4) 0.034(4) -0.006(3) 0.017(3) -0.011(3)
C9P 0.024(3) 0.031(3) 0.021(3) 0.007(2) 0.002(2) -0.002(2)
C29P 0.039(4) 0.029(4) 0.062(5) 0.002(3) 0.022(4) 0.008(3)
C1P 0.022(3) 0.037(4) 0.021(3) -0.001(3) 0.002(2) 0.003(3)
C21P 0.034(4) 0.042(4) 0.055(5) -0.006(4) 0.018(4) 0.003(3)
C25P 0.041(4) 0.044(4) 0.042(4) 0.008(3) 0.020(3) -0.007(3)
C27P 0.041(4) 0.034(4) 0.043(4) 0.009(3) 0.017(3) -0.006(3)
C36P 0.045(4) 0.034(4) 0.059(5) 0.008(4) 0.010(4) -0.002(3)
S006 0.119(3) 0.0530(14) 0.086(2) -0.0066(14) 0.0514(19) -0.0053(15)
S007 0.115(3) 0.0610(17) 0.089(2) 0.0155(15) 0.0320(19) 0.0235(17)
C7S 0.078(7) 0.069(7) 0.051(6) -0.001(5) 0.022(5) 0.004(5)
C3S 0.051(5) 0.036(4) 0.058(5) 0.004(4) 0.030(4) 0.001(3)
C2S 0.042(5) 0.056(5) 0.063(6) -0.005(4) 0.027(4) -0.002(4)
C5S 0.045(5) 0.049(5) 0.054(5) 0.000(4) 0.008(4) -0.005(4)
C6S 0.057(5) 0.032(4) 0.075(6) -0.002(4) 0.023(5) 0.004(4)
C4S 0.061(5) 0.028(4) 0.054(5) -0.004(3) 0.019(4) -0.013(4)
C1S 0.042(5) 0.043(4) 0.081(6) -0.030(4) 0.031(4) -0.013(4)
C9S 0.117(12) 0.056(7) 0.109(11) -0.010(7) 0.068(10) -0.013(7)
C8S 0.086(9) 0.042(5) 0.135(13) -0.009(6) 0.052(9) -0.004(5)
C10S 0.112(13) 0.088(10) 0.093(11) -0.011(8) 0.015(9) -0.007(9)
U15 0.025(5) 0.033(6) 0.013(4) -0.008(4) 0.003(4) 0.000(4)
U14 0.035(6) 0.042(6) 0.027(6) 0.006(6) -0.007(5) -0.002(6)
U9 0.047(8) 0.050(8) 0.023(8) 0.008(7) -0.001(7) -0.003(7)
C79 0.076(7) 0.053(5) 0.081(6) 0.020(5) 0.004(6) -0.004(5)
C80B 0.068(9) 0.061(7) 0.071(7) -0.021(7) 0.022(8) 0.011(7)

loop_
_atom_type_symbol
_atom_type_description
_atom_type_scat_dispersion_real
_atom_type_scat_dispersion_imag
_atom_type_scat_source
C C 0.0181 0.0091 'International Tables Vol C Tables 4.2.6.8 and 6.1.1.4'
H H 0.0000 0.0000 'International Tables Vol C Tables 4.2.6.8 and 6.1.1.4'
N N 0.0311 0.0180 'International Tables Vol C Tables 4.2.6.8 and 6.1.1.4'
Ni Ni -3.0029 0.5091 'International Tables Vol C Tables 4.2.6.8 and 6.1.1.4'
S S 0.3331 0.5567 'International Tables Vol C Tables 4.2.6.8 and 6.1.1.4'
U U -4.3638 13.4090 'International Tables Vol C Tables 4.2.6.8 and 6.1.1.4'

loop_
_geom_angle_atom_site_label_1
_geom_angle_atom_site_label_2
_geom_angle_atom_site_label_3
_geom_angle
_geom_angle_site_symmetry_1
U2 C80A U1 138.7(19) .
U2 C80A U4 148(2) .
U2 C80A U3 51.7(12) .
U4 C80A U1 43.2(7) .
U4 C80A U3 134.8(16) .
U3 C80A U1 94.3(9) .
C79 C80A U2 117(3) .
C79 C80A U1 43.3(18) .
C79 C80A U4 83(2) .
C79 C80A U3 66(2) .
C80B C80A U2 141(5) .
C80B C80A U1 30.4(18) .
C80B C80A U4 17(3) .
C80B C80A U3 118(4) .
C80B C80A C79 73.3(19) .
C80A U2 U3 82.7(9) .
C80A U2 C79 24.8(10) .
C80A U2 C80B 11.3(16) .
U3 U2 C79 58.2(3) .
U3 U2 C80B 82.6(4) .
C80B U2 C79 28.4(4) .
U4 U1 C80A 53.3(8) .
U4 U1 C79 72.0(4) .
U4 U1 C80B 44.8(5) .
C79 U1 C80A 21.0(8) .
C79 U1 C80B 29.8(6) .
C80B U1 C80A 9.0(6) .
C80A U4 C79 27.5(5) .
U1 U4 C80A 83.5(6) .
U1 U4 C79 57.9(3) .
C80B U4 C80A 7.2(14) .
C80B U4 U1 77.6(7) .
C80B U4 C79 23.9(7) .
C80A U3 C80B 13.2(9) .
U2 U3 C80A 45.6(7) .
U2 U3 C79 74.7(4) .
U2 U3 C80B 55.5(5) .
C79 U3 C80A 29.3(7) .
C79 U3 C80B 23.7(5) .
C5A C1A C2A 107.9(8) .
C9A C1A C2A 118.7(10) .
C9A C1A C5A 120.7(12) .
C3A C2A C1A 107.6(8) .
C12A C2A C1A 120.4(10) .
C12A C2A C3A 120.7(11) .
C2A C3A C15A 123.3(11) .
C4A C3A C2A 109.3(8) .
C4A C3A C15A 118.5(14) .
C3A C4A C5A 107.6(8) .
C18A C4A C3A 124.8(13) .
C18A C4A C5A 120.3(13) .
C1A C5A C4A 107.4(7) .
C6A C5A C1A 121.0(11) .
C6A C5A C4A 123.4(14) .
C5A C6A C20A 115.4(11) .
C7A C6A C5A 119.3(11) .
C7A C6A C20A 118.4(11) .
C6A C7A C8A 117.6(10) .
C6A C7A C23A 120.2(11) .
C23A C7A C8A 115.9(11) .
C9A C8A C7A 120.9(10) .
C9A C8A C26A 108.1(8) .
C26A C8A C7A 121.9(13) .
C1A C9A C8A 120.2(11) .
C1A C9A C10A 120.0(10) .
C10A C9A C8A 108.9(8) .
C9A C10A C27A 106.2(7) .
C11A C10A C9A 122.0(11) .
C11A C10A C27A 121.0(13) .
C10A C11A C12A 119.5(10) .
C10A C11A C30A 120.8(12) .
C30A C11A C12A 107.9(8) .
C2A C12A C11A 119.4(10) .
C2A C12A C13A 120.0(12) .
C11A C12A C13A 107.6(7) .
C14A C13A C12A 122.3(11) .
C31A C13A C12A 108.3(7) .
C31A C13A C14A 117.3(14) .
C15A C14A C13A 117.4(11) .
C15A C14A C34A 120.5(11) .
C34A C14A C13A 116.7(11) .
C14A C15A C3A 116.2(11) .
C16A C15A C3A 116.5(11) .
C16A C15A C14A 120.9(11) .
C15A C16A C17A 122.0(12) .
C15A C16A C36A 117.0(11) .
C36A C16A C17A 108.2(7) .
C18A C17A C16A 118.3(13) .
C18A C17A C38A 122.3(15) .
C38A C17A C16A 108.1(8) .
C4A C18A C17A 118.9(13) .
C4A C18A C19A 116.5(12) .
C17A C18A C19A 116.3(12) .
C18A C19A C40A 121.2(12) .
C20A C19A C18A 122.4(12) .
C20A C19A C40A 107.3(7) .
C6A C20A C19A 121.2(12) .
C6A C20A C21A 120.5(11) .
C19A C20A C21A 108.4(8) .
C22A C21A C20A 120.2(11) .
C22A C21A C41A 121.4(11) .
C41A C21A C20A 108.5(7) .
C21A C22A C23A 120.3(10) .
C21A C22A C44A 122.3(11) .
C44A C22A C23A 108.1(7) .
C7A C23A C22A 120.2(11) .
C7A C23A C24A 120.3(12) .
C24A C23A C22A 107.8(8) .
C23A C24A C45A 108.0(7) .
C25A C24A C23A 125.1(12) .
C25A C24A C45A 116.9(12) .
C24A C25A C26A 114.4(11) .
C48A C25A C24A 119.6(12) .
C48A C25A C26A 117.6(11) .
C8A C26A C25A 121.2(12) .
C27A C26A C8A 107.5(8) .
C27A C26A C25A 127.1(12) .
C26A C27A C10A 109.2(8) .
C28A C27A C10A 122.8(13) .
C28A C27A C26A 112.7(15) .
C27A C28A C29A 117.2(11) .
C27A C28A C49A 121.8(13) .
C49A C28A C29A 116.7(11) .
C30A C29A C28A 116.1(11) .
C52A C29A C28A 119.3(11) .
C52A C29A C30A 119.3(11) .
C11A C30A C31A 108.4(8) .
C29A C30A C11A 121.8(12) .
C29A C30A C31A 114.8(15) .
C13A C31A C30A 107.6(7) .
C32A C31A C13A 124.7(13) .
C32A C31A C30A 123.3(13) .
C31A C32A C33A 116.9(12) .
C53A C32A C31A 119.2(12) .
C53A C32A C33A 118.1(12) .
C32A C33A C34A 118.7(12) .
C32A C33A C56A 119.2(13) .
C34A C33A C56A 108.4(7) .
C14A C34A C33A 124.0(12) .
C14A C34A C35A 116.9(11) .
C33A C34A C35A 108.7(7) .
C36A C35A C34A 122.1(10) .
C36A C35A C57A 123.1(10) .
C57A C35A C34A 107.1(7) .
C16A C36A C37A 107.7(7) .
C35A C36A C16A 122.5(11) .
C35A C36A C37A 118.8(11) .
C38A C37A C36A 107.5(7) .
C59A C37A C36A 118.8(11) .
C59A C37A C38A 125.6(13) .
C17A C38A C37A 108.5(7) .
C39A C38A C17A 121.5(14) .
C39A C38A C37A 118.8(13) .
C40A C39A C38A 116.0(12) .
C40A C39A C61A 120.5(12) .
C61A C39A C38A 116.3(12) .
C39A C40A C19A 122.3(13) .
C39A C40A C41A 120.8(13) .
C41A C40A C19A 107.9(7) .
C21A C41A C40A 107.8(8) .
C21A C41A C42A 119.8(12) .
C40A C41A C42A 118.1(14) .
C43A C42A C41A 118.1(10) .
C62A C42A C41A 120.2(11) .
C62A C42A C43A 118.6(10) .
C44A C43A C42A 114.7(12) .
C65A C43A C42A 115.7(12) .
C65A C43A C44A 115.3(13) .
C22A C44A C43A 123.0(11) .
C22A C44A C45A 108.7(8) .
C45A C44A C43A 120.3(13) .
C44A C45A C24A 107.4(7) .
C46A C45A C24A 121.0(13) .
C46A C45A C44A 123.0(13) .
C45A C46A C66A 117.5(12) .
C47A C46A C45A 120.9(12) .
C47A C46A C66A 114.6(11) .
C46A C47A C69A 122.4(13) .
C48A C47A C46A 117.1(13) .
C48A C47A C69A 107.9(8) .
C25A C48A C47A 124.3(12) .
C25A C48A C49A 117.3(12) .
C47A C48A C49A 107.9(8) .
C28A C49A C48A 121.6(13) .
C50A C49A C28A 121.6(12) .
C50A C49A C48A 107.2(8) .
C49A C50A C51A 121.7(11) .
C49A C50A C69A 109.9(8) .
C51A C50A C69A 118.7(11) .
C50A C51A C71A 119.3(12) .
C52A C51A C50A 120.2(12) .
C52A C51A C71A 110.3(8) .
C51A C52A C29A 120.4(11) .
C51A C52A C53A 106.9(8) .
C53A C52A C29A 123.2(13) .
C52A C53A C32A 118.0(13) .
C54A C53A C32A 121.0(14) .
C54A C53A C52A 108.4(8) .
C53A C54A C71A 107.6(8) .
C55A C54A C53A 121.8(13) .
C55A C54A C71A 120.7(14) .
C54A C55A C56A 119.4(12) .
C54A C55A C73A 118.7(12) .
C73A C55A C56A 113.4(11) .
C33A C56A C57A 107.0(7) .
C55A C56A C33A 119.6(12) .
C55A C56A C57A 125.0(12) .
C35A C57A C56A 108.7(7) .
C58A C57A C35A 117.9(11) .
C58A C57A C56A 119.9(13) .
C57A C58A C74A 114.8(11) .
C59A C58A C57A 120.5(11) .
C59A C58A C74A 120.0(10) .
C37A C59A C58A 120.5(13) .
C37A C59A C60A 114.2(13) .
C58A C59A C60A 115.5(12) .
C59A C60A C61A 121.3(13) .
C76A C60A C59A 123.5(11) .
C76A C60A C61A 109.2(7) .
C39A C61A C60A 123.4(13) .
C39A C61A C62A 123.6(12) .
C60A C61A C62A 107.2(7) .
C61A C62A C42A 114.1(14) .
C63A C62A C42A 121.7(12) .
C63A C62A C61A 108.2(8) .
C62A C63A C64A 119.2(11) .
C62A C63A C76A 107.9(8) .
C64A C63A C76A 118.3(10) .
C65A C64A C63A 119.9(12) .
C65A C64A C78A 108.0(8) .
C78A C64A C63A 119.8(11) .
C64A C65A C43A 123.5(11) .
C66A C65A C43A 120.8(13) .
C66A C65A C64A 108.8(8) .
C46A C66A C67A 123.7(13) .
C65A C66A C46A 122.8(13) .
C65A C66A C67A 107.7(8) .
C68A C67A C66A 119.3(14) .
C68A C67A C78A 125.7(13) .
C78A C67A C66A 107.6(8) .
C67A C68A C69A 117.8(12) .
C67A C68A C70A 117.6(11) .
C69A C68A C70A 117.9(11) .
C50A C69A C47A 106.9(8) .
C68A C69A C47A 121.0(13) .
C68A C69A C50A 122.9(12) .
C68A C70A C72A 116.7(11) .
C71A C70A C68A 118.7(11) .
C71A C70A C72A 118.0(12) .
C51A C71A C54A 106.7(8) .
C51A C71A C70A 122.4(12) .
C70A C71A C54A 121.9(15) .
C70A C72A C73A 118.4(13) .
C70A C72A C77A 123.5(13) .
C73A C72A C77A 106.4(7) .
C55A C73A C72A 121.3(12) .
C55A C73A C74A 123.5(12) .
C72A C73A C74A 109.7(7) .
C58A C74A C75A 121.2(11) .
C73A C74A C58A 121.5(12) .
C73A C74A C75A 106.8(7) .
C76A C75A C74A 117.5(12) .
C76A C75A C77A 120.9(13) .
C77A C75A C74A 108.2(8) .
C60A C76A C63A 107.5(8) .
C75A C76A C60A 121.6(12) .
C75A C76A C63A 118.9(10) .
C75A C77A C72A 108.8(8) .
C78A C77A C72A 118.3(16) .
C78A C77A C75A 123.6(14) .
C67A C78A C64A 107.7(8) .
C77A C78A C64A 118.0(14) .
C77A C78A C67A 117.6(18) .
C2B C1B C5B 108.3(8) .
C2B C1B C9B 119.3(9) .
C5B C1B C9B 117.3(11) .
C1B C2B C3B 109.2(8) .
C12B C2B C1B 120.3(9) .
C12B C2B C3B 117.7(11) .
C2B C3B C15B 126.5(10) .
C4B C3B C2B 106.5(7) .
C4B C3B C15B 121.1(13) .
C3B C4B C5B 108.1(8) .
C18B C4B C3B 122.6(15) .
C18B C4B C5B 118.2(15) .
C1B C5B C4B 106.9(7) .
C6B C5B C1B 122.3(11) .
C6B C5B C4B 125.8(15) .
C5B C6B C20B 114.3(13) .
C7B C6B C5B 118.7(12) .
C7B C6B C20B 119.6(13) .
C6B C7B C8B 120.4(12) .
C6B C7B C23B 119.2(12) .
C8B C7B C23B 114.0(12) .
C7B C8B C9B 121.9(11) .
C7B C8B C26B 122.9(14) .
C9B C8B C26B 107.3(7) .
C8B C9B C1B 118.5(10) .
C8B C9B C10B 108.9(8) .
C10B C9B C1B 119.6(9) .
C9B C10B C27B 107.6(8) .
C11B C10B C9B 119.1(9) .
C11B C10B C27B 117.9(11) .
C10B C11B C12B 121.8(9) .
C10B C11B C30B 117.6(11) .
C12B C11B C30B 108.5(8) .
C2B C12B C11B 119.8(10) .
C2B C12B C13B 118.8(10) .
C11B C12B C13B 108.7(7) .
C12B C13B C14B 125.8(11) .
C12B C13B C31B 108.0(7) .
C31B C13B C14B 116.1(13) .
C15B C14B C13B 116.0(11) .
C15B C14B C34B 119.1(11) .
C34B C14B C13B 117.4(12) .
C14B C15B C3B 114.6(12) .
C16B C15B C3B 114.8(13) .
C16B C15B C14B 116.1(12) .
C17B C16B C15B 119.9(12) .
C36B C16B C15B 122.8(11) .
C36B C16B C17B 109.2(8) .
C18B C17B C16B 124.0(12) .
C18B C17B C38B 120.1(13) .
C38B C17B C16B 106.4(7) .
C4B C18B C17B 117.4(12) .
C4B C18B C19B 115.6(12) .
C17B C18B C19B 120.6(12) .
C18B C19B C20B 126.3(13) .
C18B C19B C40B 116.8(13) .
C20B C19B C40B 107.1(8) .
C19B C20B C6B 118.9(14) .
C21B C20B C6B 120.9(12) .
C21B C20B C19B 108.7(8) .
C20B C21B C22B 120.3(11) .
C20B C21B C41B 109.2(8) .
C41B C21B C22B 120.5(11) .
C23B C22B C21B 119.1(11) .
C44B C22B C21B 120.9(11) .
C44B C22B C23B 109.6(8) .
C22B C23B C7B 120.8(12) .
C22B C23B C24B 107.7(8) .
C24B C23B C7B 121.4(13) .
C23B C24B C45B 107.8(8) .
C25B C24B C23B 122.6(13) .
C25B C24B C45B 118.8(14) .
C26B C25B C24B 116.5(12) .
C48B C25B C24B 120.9(13) .
C48B C25B C26B 117.3(12) .
C25B C26B C8B 121.3(13) .
C25B C26B C27B 121.8(13) .
C27B C26B C8B 108.4(8) .
C26B C27B C10B 107.3(7) .
C26B C27B C28B 121.2(14) .
C28B C27B C10B 124.5(11) .
C27B C28B C49B 116.0(12) .
C29B C28B C27B 117.2(11) .
C29B C28B C49B 117.0(11) .
C28B C29B C30B 117.5(10) .
C28B C29B C52B 119.2(11) .
C30B C29B C52B 118.7(11) .
C11B C30B C31B 108.6(7) .
C29B C30B C11B 124.7(11) .
C29B C30B C31B 119.3(14) .
C30B C31B C13B 106.1(7) .
C32B C31B C13B 125.5(13) .
C32B C31B C30B 120.2(14) .
C33B C32B C31B 117.7(12) .
C53B C32B C31B 119.0(12) .
C53B C32B C33B 117.3(12) .
C32B C33B C34B 121.5(13) .
C32B C33B C56B 121.0(14) .
C56B C33B C34B 107.0(7) .
C33B C34B C14B 121.3(12) .
C35B C34B C14B 120.3(11) .
C35B C34B C33B 107.8(7) .
C36B C35B C34B 120.8(10) .
C36B C35B C57B 120.2(11) .
C57B C35B C34B 108.7(7) .
C35B C36B C16B 120.6(10) .
C35B C36B C37B 121.1(11) .
C37B C36B C16B 107.8(7) .
C36B C37B C38B 108.3(8) .
C59B C37B C36B 118.7(11) .
C59B C37B C38B 123.8(13) .
C17B C38B C37B 108.2(7) .
C39B C38B C17B 119.6(14) .
C39B C38B C37B 121.6(13) .
C38B C39B C61B 115.9(12) .
C40B C39B C38B 119.3(13) .
C40B C39B C61B 117.4(12) .
C19B C40B C41B 106.6(8) .
C39B C40B C19B 123.5(14) .
C39B C40B C41B 120.1(14) .
C21B C41B C40B 108.4(8) .
C21B C41B C42B 119.6(12) .
C42B C41B C40B 123.0(14) .
C43B C42B C41B 120.6(12) .
C43B C42B C62B 116.7(12) .
C62B C42B C41B 116.7(13) .
C42B C43B C44B 118.7(12) .
C42B C43B C65B 117.8(11) .
C44B C43B C65B 116.4(11) .
C22B C44B C43B 119.7(12) .
C22B C44B C45B 108.3(8) .
C45B C44B C43B 121.1(14) .
C44B C45B C24B 106.6(8) .
C46B C45B C24B 120.7(14) .
C46B C45B C44B 122.8(14) .
C47B C46B C45B 118.5(14) .
C47B C46B C66B 117.9(14) .
C66B C46B C45B 116.4(13) .
C46B C47B C48B 121.6(13) .
C46B C47B C69B 121.0(15) .
C69B C47B C48B 107.4(8) .
C25B C48B C47B 119.2(13) .
C25B C48B C49B 122.7(13) .
C49B C48B C47B 106.9(8) .
C48B C49B C28B 120.2(13) .
C50B C49B C28B 122.5(12) .
C50B C49B C48B 108.3(8) .
C49B C50B C69B 108.4(8) .
C51B C50B C49B 120.2(11) .
C51B C50B C69B 120.4(11) .
C50B C51B C52B 119.6(11) .
C50B C51B C71B 120.7(11) .
C71B C51B C52B 108.8(8) .
C29B C52B C53B 119.9(12) .
C51B C52B C29B 121.3(11) .
C51B C52B C53B 107.8(8) .
C32B C53B C52B 122.0(13) .
C32B C53B C54B 120.0(13) .
C52B C53B C54B 107.6(8) .
C55B C54B C53B 123.7(14) .
C55B C54B C71B 120.9(14) .
C71B C54B C53B 107.1(8) .
C54B C55B C56B 116.5(13) .
C73B C55B C54B 120.4(13) .
C73B C55B C56B 116.5(12) .
C55B C56B C33B 121.0(13) .
C55B C56B C57B 120.3(13) .
C57B C56B C33B 108.5(8) .
C35B C57B C56B 108.0(7) .
C58B C57B C35B 118.8(11) .
C58B C57B C56B 124.7(14) .
C59B C58B C57B 119.8(11) .
C59B C58B C74B 118.8(11) .
C74B C58B C57B 111.9(11) .
C37B C59B C60B 113.7(11) .
C58B C59B C37B 121.1(11) .
C58B C59B C60B 118.7(11) .
C59B C60B C61B 120.8(12) .
C59B C60B C76B 121.5(11) .
C76B C60B C61B 107.9(7) .
C39B C61B C60B 123.0(12) .
C39B C61B C62B 124.3(12) .
C62B C61B C60B 106.7(7) .
C42B C62B C61B 117.8(13) .
C42B C62B C63B 123.7(12) .
C63B C62B C61B 109.0(7) .
C62B C63B C76B 107.8(7) .
C64B C63B C62B 121.6(12) .
C64B C63B C76B 121.1(10) .
C63B C64B C65B 117.8(11) .
C63B C64B C78B 118.7(12) .
C65B C64B C78B 109.2(7) .
C43B C65B C64B 122.4(11) .
C43B C65B C66B 118.1(13) .
C64B C65B C66B 107.5(7) .
C46B C66B C65B 123.8(13) .
C46B C66B C67B 120.8(13) .
C65B C66B C67B 108.1(7) .
C68B C67B C66B 120.3(14) .
C68B C67B C78B 120.1(14) .
C78B C67B C66B 107.9(7) .
C69B C68B C67B 114.3(12) .
C70B C68B C67B 118.4(11) .
C70B C68B C69B 119.7(12) .
C47B C69B C68B 124.7(15) .
C50B C69B C47B 108.7(8) .
C50B C69B C68B 119.8(12) .
C68B C70B C71B 119.9(11) .
C68B C70B C72B 119.2(11) .
C72B C70B C71B 115.9(11) .
C51B C71B C54B 108.7(8) .
C51B C71B C70B 119.1(12) .
C54B C71B C70B 120.0(14) .
C70B C72B C73B 121.5(13) .
C70B C72B C77B 121.0(13) .
C73B C72B C77B 108.1(8) .
C55B C73B C72B 120.0(13) .
C55B C73B C74B 124.5(13) .
C72B C73B C74B 107.3(7) .
C58B C74B C73B 121.4(12) .
C75B C74B C58B 121.5(11) .
C75B C74B C73B 108.4(8) .
C74B C75B C77B 108.0(7) .
C76B C75B C74B 120.2(11) .
C76B C75B C77B 120.3(12) .
C60B C76B C63B 108.6(8) .
C75B C76B C60B 118.9(11) .
C75B C76B C63B 117.9(10) .
C72B C77B C75B 108.1(8) .
C78B C77B C72B 121.1(16) .
C78B C77B C75B 120.8(14) .
C67B C78B C64B 107.3(8) .
C77B C78B C64B 120.9(15) .
C77B C78B C67B 120.3(18) .
N1 Ni1 N2 90.6(2) .
N1 Ni1 N4 89.9(2) .
N1 Ni1 N3 177.3(2) .
N4 Ni1 N2 178.0(2) .
N3 Ni1 N2 89.2(2) .
N3 Ni1 N4 90.3(2) .
C6P N2 Ni1 126.6(5) .
C9P N2 Ni1 128.1(4) .
C9P N2 C6P 105.2(5) .
C4P N1 Ni1 128.1(5) .
C1P N1 Ni1 127.8(4) .
C1P N1 C4P 104.1(5) .
C19P N4 Ni1 127.7(4) .
C19P N4 C16P 104.6(5) .
C16P N4 Ni1 127.6(4) .
C11P N3 Ni1 128.5(4) .
C14P N3 Ni1 127.6(5) .
C14P N3 C11P 103.9(5) .
C14P C15P H15P 117.3 .
C16P C15P H15P 117.3 .
C16P C15P C14P 125.5(6) .
C3P C2P C1P 106.2(6) .
C3P C2P C21P 128.7(7) .
C1P C2P C21P 125.1(6) .
N4 C19P C18P 111.1(6) .
N4 C19P C20P 125.2(6) .
C20P C19P C18P 123.7(6) .
N3 C11P C12P 111.0(6) .
C10P C11P N3 124.3(6) .
C10P C11P C12P 124.6(6) .
N3 C14P C13P 111.4(6) .
C15P C14P N3 124.5(6) .
C15P C14P C13P 124.0(6) .
C14P C13P C31P 124.0(6) .
C12P C13P C14P 107.1(6) .
C12P C13P C31P 128.8(7) .
N1 C4P C3P 111.1(6) .
N1 C4P C5P 123.8(6) .
C5P C4P C3P 125.1(6) .
C18P C17P C16P 107.2(6) .
C18P C17P C33P 128.5(6) .
C16P C17P C33P 124.3(6) .
C7P C8P C9P 106.0(6) .
C7P C8P C27P 129.1(6) .
C9P C8P C27P 124.9(6) .
N2 C6P C7P 109.9(6) .
C5P C6P N2 125.3(6) .
C5P C6P C7P 124.8(6) .
C19P C18P C35P 125.0(6) .
C17P C18P C19P 106.0(6) .
C17P C18P C35P 128.9(6) .
C11P C12P C29P 124.4(6) .
C13P C12P C11P 106.5(6) .
C13P C12P C29P 129.1(7) .
C2P C3P C4P 107.0(6) .
C2P C3P C23P 128.2(7) .
C4P C3P C23P 124.8(7) .
C8P C7P C6P 107.6(6) .
C8P C7P C25P 127.5(6) .
C6P C7P C25P 124.9(7) .
N4 C16P C17P 111.1(6) .
C15P C16P N4 124.5(6) .
C15P C16P C17P 124.3(6) .
C11P C10P H10P 117.7 .
C11P C10P C9P 124.6(7) .
C9P C10P H10P 117.7 .
C3P C23P H23A 109.1 .
C3P C23P H23B 109.1 .
C3P C23P C24P 112.4(6) .
H23A C23P H23B 107.8 .
C24P C23P H23A 109.1 .
C24P C23P H23B 109.1 .
C18P C35P H35A 109.1 .
C18P C35P H35B 109.1 .
C18P C35P C36P 112.3(6) .
H35A C35P H35B 107.9 .
C36P C35P H35A 109.1 .
C36P C35P H35B 109.1 .
C19P C20P H20P 117.9 .
C1P C20P C19P 124.2(7) .
C1P C20P H20P 117.9 .
C4P C5P H5P 117.2 .
C6P C5P C4P 125.6(6) .
C6P C5P H5P 117.2 .
H32A C32P H32B 109.5 .
H32A C32P H32C 109.5 .
H32B C32P H32C 109.5 .
C31P C32P H32A 109.5 .
C31P C32P H32B 109.5 .
C31P C32P H32C 109.5 .
H34A C34P H34B 109.5 .
H34A C34P H34C 109.5 .
H34B C34P H34C 109.5 .
C33P C34P H34A 109.5 .
C33P C34P H34B 109.5 .
C33P C34P H34C 109.5 .
C13P C31P C32P 113.0(6) .
C13P C31P H31A 109.0 .
C13P C31P H31B 109.0 .
C32P C31P H31A 109.0 .
C32P C31P H31B 109.0 .
H31A C31P H31B 107.8 .
H28A C28P H28B 109.5 .
H28A C28P H28C 109.5 .
H28B C28P H28C 109.5 .
C27P C28P H28A 109.5 .
C27P C28P H28B 109.5 .
C27P C28P H28C 109.5 .
C23P C24P H24A 109.5 .
C23P C24P H24B 109.5 .
C23P C24P H24C 109.5 .
H24A C24P H24B 109.5 .
H24A C24P H24C 109.5 .
H24B C24P H24C 109.5 .
H30A C30P H30B 109.5 .
H30A C30P H30C 109.5 .
H30B C30P H30C 109.5 .
C29P C30P H30A 109.5 .
C29P C30P H30B 109.5 .
C29P C30P H30C 109.5 .
H26A C26P H26B 109.5 .
H26A C26P H26C 109.5 .
H26B C26P H26C 109.5 .
C25P C26P H26A 109.5 .
C25P C26P H26B 109.5 .
C25P C26P H26C 109.5 .
H22A C22P H22B 109.5 .
H22A C22P H22C 109.5 .
H22B C22P H22C 109.5 .
C21P C22P H22A 109.5 .
C21P C22P H22B 109.5 .
C21P C22P H22C 109.5 .
C17P C33P C34P 112.8(6) .
C17P C33P H33A 109.0 .
C17P C33P H33B 109.0 .
C34P C33P H33A 109.0 .
C34P C33P H33B 109.0 .
H33A C33P H33B 107.8 .
N2 C9P C8P 111.3(6) .
N2 C9P C10P 125.2(6) .
C10P C9P C8P 123.4(6) .
C12P C29P C30P 112.9(7) .
C12P C29P H29A 109.0 .
C12P C29P H29B 109.0 .
C30P C29P H29A 109.0 .
C30P C29P H29B 109.0 .
H29A C29P H29B 107.8 .
N1 C1P C2P 111.6(6) .
C20P C1P N1 125.2(6) .
C20P C1P C2P 123.2(7) .
C2P C21P C22P 113.1(7) .
C2P C21P H21A 109.0 .
C2P C21P H21B 109.0 .
C22P C21P H21A 109.0 .
C22P C21P H21B 109.0 .
H21A C21P H21B 107.8 .
C7P C25P H25A 108.9 .
C7P C25P H25B 108.9 .
C26P C25P C7P 113.3(6) .
C26P C25P H25A 108.9 .
C26P C25P H25B 108.9 .
H25A C25P H25B 107.7 .
C8P C27P C28P 113.5(6) .
C8P C27P H27A 108.9 .
C8P C27P H27B 108.9 .
C28P C27P H27A 108.9 .
C28P C27P H27B 108.9 .
H27A C27P H27B 107.7 .
C35P C36P H36A 109.5 .
C35P C36P H36B 109.5 .
C35P C36P H36C 109.5 .
H36A C36P H36B 109.5 .
H36A C36P H36C 109.5 .
H36B C36P H36C 109.5 .
S006 C7S S007 179.2(8) .
C2S C3S H3S 120.5 .
C4S C3S H3S 120.5 .
C4S C3S C2S 118.9(8) .
C3S C2S H2S 119.8 .
C1S C2S C3S 120.4(9) .
C1S C2S H2S 119.8 .
C6S C5S H5S 119.7 .
C6S C5S C4S 120.6(9) .
C4S C5S H5S 119.7 .
C5S C6S H6S 119.3 .
C1S C6S C5S 121.4(8) .
C1S C6S H6S 119.3 .
C3S C4S C5S 119.5(8) .
C3S C4S H4S 120.3 .
C5S C4S H4S 120.3 .
C2S C1S H1S 120.5 .
C6S C1S C2S 119.0(8) .
C6S C1S H1S 120.5 .
C8S C9S H9S 119.6 .
C10S C9S H9S 119.6 .
C10S C9S C8S 120.7(13) .
C9S C8S H8S 120.5 .
C10S C8S C9S 118.9(13) 3_756
C10S C8S H8S 120.5 3_756
C9S C10S H10S 119.8 .
C8S C10S H10S 119.8 3_756
C80A C79 U2 38(2) .
C80A C79 U1 116(3) .
C80A C79 U4 70(2) .
C80A C79 U3 85(2) .
C80A C79 C80B 35.9(18) .
U2 C79 U4 104.0(4) .
U1 C79 U2 136.4(5) .
U1 C79 U4 50.1(3) .
U3 C79 U2 47.2(3) .
U3 C79 U1 124.9(7) .
U3 C79 U4 138.4(5) .
C80B C79 U2 68.7(15) .
C80B C79 U1 80.0(16) .
C80B C79 U4 35.4(15) .
C80B C79 U3 108.7(14) .
C80A C80B U2 28(4) .
C80A C80B U1 141(2) .
C80A C80B U4 156(5) .
C80A C80B U3 49(3) .
C80A C80B C79 70.8(17) .
U2 C80B U1 139.4(8) .
U2 C80B U3 41.9(4) .
U1 C80B U3 99.0(6) .
U4 C80B U2 156.2(10) .
U4 C80B U1 57.6(9) .
U4 C80B U3 155.1(13) .
C79 C80B U2 83.0(16) .
C79 C80B U1 70.2(14) .
C79 C80B U4 121(2) .
C79 C80B U3 47.6(11) .

loop_
_geom_bond_atom_site_label_1
_geom_bond_atom_site_label_2
_geom_bond_distance
_geom_bond_site_symmetry_2
C80A U2 1.63(4) .
C80A U1 2.80(4) .
C80A U4 2.26(5) .
C80A U3 2.26(4) .
C80A C79 1.11(2) .
C80A C80B 0.69(3) .
U2 U3 1.789(3) .
U2 C79 2.354(12) .
U2 C80B 2.21(3) .
U1 U4 1.9284(18) .
U1 C79 2.130(13) .
U1 C80B 2.23(3) .
U4 C79 2.390(12) .
U4 C80B 1.61(3) .
U3 C79 2.073(13) .
U3 C80B 2.66(2) .
C1A C2A 1.445(15) .
C1A C5A 1.433(16) .
C1A C9A 1.31(3) .
C2A C3A 1.426(16) .
C2A C12A 1.30(3) .
C3A C4A 1.411(16) .
C3A C15A 1.472(14) .
C4A C5A 1.457(16) .
C4A C18A 1.403(16) .
C5A C6A 1.411(14) .
C6A C7A 1.396(14) .
C6A C20A 1.429(14) .
C7A C8A 1.449(14) .
C7A C23A 1.417(14) .
C8A C9A 1.431(16) .
C8A C26A 1.435(16) .
C9A C10A 1.430(15) .
C10A C11A 1.25(3) .
C10A C27A 1.454(16) .
C11A C12A 1.460(15) .
C11A C30A 1.451(16) .
C12A C13A 1.460(16) .
C13A C14A 1.460(14) .
C13A C31A 1.452(17) .
C14A C15A 1.437(15) .
C14A C34A 1.444(14) .
C15A C16A 1.436(14) .
C16A C17A 1.488(16) .
C16A C36A 1.459(15) .
C17A C18A 1.413(16) .
C17A C38A 1.464(17) .
C18A C19A 1.442(16) .
C19A C20A 1.431(15) .
C19A C40A 1.468(16) .
C20A C21A 1.446(15) .
C21A C22A 1.33(2) .
C21A C41A 1.437(15) .
C22A C23A 1.437(15) .
C22A C44A 1.409(15) .
C23A C24A 1.423(15) .
C24A C25A 1.421(15) .
C24A C45A 1.438(16) .
C25A C26A 1.445(15) .
C25A C48A 1.382(15) .
C26A C27A 1.417(16) .
C27A C28A 1.396(14) .
C28A C29A 1.469(15) .
C28A C49A 1.429(14) .
C29A C30A 1.447(15) .
C29A C52A 1.443(14) .
C30A C31A 1.458(17) .
C31A C32A 1.441(16) .
C32A C33A 1.441(16) .
C32A C53A 1.423(16) .
C33A C34A 1.450(15) .
C33A C56A 1.458(15) .
C34A C35A 1.466(14) .
C35A C36A 1.34(2) .
C35A C57A 1.455(15) .
C36A C37A 1.505(15) .
C37A C38A 1.470(16) .
C37A C59A 1.415(14) .
C38A C39A 1.443(16) .
C39A C40A 1.417(15) .
C39A C61A 1.426(15) .
C40A C41A 1.442(16) .
C41A C42A 1.503(15) .
C42A C43A 1.500(15) .
C42A C62A 1.497(15) .
C43A C44A 1.482(15) .
C43A C65A 1.481(15) .
C44A C45A 1.429(15) .
C45A C46A 1.407(15) .
C46A C47A 1.402(15) .
C46A C66A 1.422(15) .
C47A C48A 1.386(16) .
C47A C69A 1.452(16) .
C48A C49A 1.465(15) .
C49A C50A 1.380(15) .
C50A C51A 1.40(3) .
C50A C69A 1.411(15) .
C51A C52A 1.384(16) .
C51A C71A 1.400(16) .
C52A C53A 1.416(16) .
C53A C54A 1.406(16) .
C54A C55A 1.387(15) .
C54A C71A 1.421(16) .
C55A C56A 1.432(15) .
C55A C73A 1.420(15) .
C56A C57A 1.477(15) .
C57A C58A 1.431(14) .
C58A C59A 1.417(15) .
C58A C74A 1.463(14) .
C59A C60A 1.447(14) .
C60A C61A 1.453(16) .
C60A C76A 1.429(16) .
C61A C62A 1.455(17) .
C62A C63A 1.443(16) .
C63A C64A 1.46(3) .
C63A C76A 1.467(15) .
C64A C65A 1.430(16) .
C64A C78A 1.436(16) .
C65A C66A 1.413(16) .
C66A C67A 1.452(16) .
C67A C68A 1.404(14) .
C67A C78A 1.435(16) .
C68A C69A 1.408(14) .
C68A C70A 1.418(15) .
C70A C71A 1.416(14) .
C70A C72A 1.428(14) .
C72A C73A 1.451(16) .
C72A C77A 1.477(17) .
C73A C74A 1.456(16) .
C74A C75A 1.475(16) .
C75A C76A 1.34(3) .
C75A C77A 1.439(16) .
C77A C78A 1.34(3) .
C1B C2B 1.431(14) .
C1B C5B 1.440(15) .
C1B C9B 1.46(2) .
C2B C3B 1.455(15) .
C2B C12B 1.39(2) .
C3B C4B 1.446(16) .
C3B C15B 1.511(15) .
C4B C5B 1.472(16) .
C4B C18B 1.403(16) .
C5B C6B 1.430(15) .
C6B C7B 1.392(15) .
C6B C20B 1.435(15) .
C7B C8B 1.421(14) .
C7B C23B 1.448(15) .
C8B C9B 1.424(15) .
C8B C26B 1.446(16) .
C9B C10B 1.432(14) .
C10B C11B 1.39(2) .
C10B C27B 1.450(15) .
C11B C12B 1.446(14) .
C11B C30B 1.454(15) .
C12B C13B 1.462(15) .
C13B C14B 1.496(15) .
C13B C31B 1.490(16) .
C14B C15B 1.480(15) .
C14B C34B 1.482(15) .
C15B C16B 1.468(15) .
C16B C17B 1.462(16) .
C16B C36B 1.443(15) .
C17B C18B 1.408(15) .
C17B C38B 1.456(16) .
C18B C19B 1.428(16) .
C19B C20B 1.432(16) .
C19B C40B 1.440(16) .
C20B C21B 1.392(15) .
C21B C22B 1.42(2) .
C21B C41B 1.397(15) .
C22B C23B 1.408(15) .
C22B C44B 1.400(15) .
C23B C24B 1.434(16) .
C24B C25B 1.407(15) .
C24B C45B 1.444(16) .
C25B C26B 1.400(15) .
C25B C48B 1.394(15) .
C26B C27B 1.432(16) .
C27B C28B 1.433(14) .
C28B C29B 1.422(15) .
C28B C49B 1.445(14) .
C29B C30B 1.431(14) .
C29B C52B 1.435(14) .
C30B C31B 1.484(16) .
C31B C32B 1.416(15) .
C32B C33B 1.408(15) .
C32B C53B 1.404(15) .
C33B C34B 1.471(16) .
C33B C56B 1.468(16) .
C34B C35B 1.454(15) .
C35B C36B 1.37(2) .
C35B C57B 1.447(15) .
C36B C37B 1.436(15) .
C37B C38B 1.460(16) .
C37B C59B 1.426(14) .
C38B C39B 1.397(15) .
C39B C40B 1.386(15) .
C39B C61B 1.406(15) .
C40B C41B 1.443(16) .
C41B C42B 1.434(15) .
C42B C43B 1.420(15) .
C42B C62B 1.424(14) .
C43B C44B 1.449(14) .
C43B C65B 1.464(14) .
C44B C45B 1.443(16) .
C45B C46B 1.417(16) .
C46B C47B 1.393(16) .
C46B C66B 1.401(16) .
C47B C48B 1.435(16) .
C47B C69B 1.410(16) .
C48B C49B 1.430(16) .
C49B C50B 1.398(15) .
C50B C51B 1.38(2) .
C50B C69B 1.404(15) .
C51B C52B 1.417(15) .
C51B C71B 1.409(15) .
C52B C53B 1.437(16) .
C53B C54B 1.442(16) .
C54B C55B 1.388(16) .
C54B C71B 1.429(16) .
C55B C56B 1.399(16) .
C55B C73B 1.360(15) .
C56B C57B 1.451(15) .
C57B C58B 1.443(14) .
C58B C59B 1.383(14) .
C58B C74B 1.433(14) .
C59B C60B 1.434(14) .
C60B C61B 1.480(16) .
C60B C76B 1.439(15) .
C61B C62B 1.459(16) .
C62B C63B 1.442(15) .
C63B C64B 1.30(3) .
C63B C76B 1.457(14) .
C64B C65B 1.474(15) .
C64B C78B 1.486(15) .
C65B C66B 1.485(16) .
C66B C67B 1.494(16) .
C67B C68B 1.427(14) .
C67B C78B 1.484(16) .
C68B C69B 1.420(14) .
C68B C70B 1.386(14) .
C70B C71B 1.432(14) .
C70B C72B 1.422(14) .
C72B C73B 1.434(15) .
C72B C77B 1.440(15) .
C73B C74B 1.456(15) .
C74B C75B 1.421(15) .
C75B C76B 1.35(2) .
C75B C77B 1.440(15) .
C77B C78B 1.27(3) .
Ni1 N2 1.970(5) .
Ni1 N1 1.956(5) .
Ni1 N4 1.966(5) .
Ni1 N3 1.964(5) .
N2 C6P 1.381(8) .
N2 C9P 1.362(9) .
N1 C4P 1.378(8) .
N1 C1P 1.369(9) .
N4 C19P 1.360(9) .
N4 C16P 1.380(8) .
N3 C11P 1.379(9) .
N3 C14P 1.378(8) .
C15P H15P 0.9500 .
C15P C14P 1.374(10) .
C15P C16P 1.367(10) .
C2P C3P 1.343(10) .
C2P C1P 1.442(9) .
C2P C21P 1.493(11) .
C19P C18P 1.456(9) .
C19P C20P 1.375(9) .
C11P C12P 1.439(9) .
C11P C10P 1.367(9) .
C14P C13P 1.425(10) .
C13P C12P 1.343(10) .
C13P C31P 1.502(9) .
C4P C3P 1.437(10) .
C4P C5P 1.380(10) .
C17P C18P 1.345(10) .
C17P C16P 1.428(9) .
C17P C33P 1.504(9) .
C8P C7P 1.343(10) .
C8P C9P 1.448(9) .
C8P C27P 1.493(10) .
C6P C7P 1.445(9) .
C6P C5P 1.362(10) .
C18P C35P 1.507(10) .
C12P C29P 1.511(10) .
C3P C23P 1.511(9) .
C7P C25P 1.511(9) .
C10P H10P 0.9500 .
C10P C9P 1.370(10) .
C23P H23A 0.9900 .
C23P H23B 0.9900 .
C23P C24P 1.526(12) .
C35P H35A 0.9900 .
C35P H35B 0.9900 .
C35P C36P 1.534(11) .
C20P H20P 0.9500 .
C20P C1P 1.369(9) .
C5P H5P 0.9500 .
C32P H32A 0.9800 .
C32P H32B 0.9800 .
C32P H32C 0.9800 .
C32P C31P 1.530(11) .
C34P H34A 0.9800 .
C34P H34B 0.9800 .
C34P H34C 0.9800 .
C34P C33P 1.540(10) .
C31P H31A 0.9900 .
C31P H31B 0.9900 .
C28P H28A 0.9800 .
C28P H28B 0.9800 .
C28P H28C 0.9800 .
C28P C27P 1.541(12) .
C24P H24A 0.9800 .
C24P H24B 0.9800 .
C24P H24C 0.9800 .
C30P H30A 0.9800 .
C30P H30B 0.9800 .
C30P H30C 0.9800 .
C30P C29P 1.519(13) .
C26P H26A 0.9800 .
C26P H26B 0.9800 .
C26P H26C 0.9800 .
C26P C25P 1.493(12) .
C22P H22A 0.9800 .
C22P H22B 0.9800 .
C22P H22C 0.9800 .
C22P C21P 1.529(14) .
C33P H33A 0.9900 .
C33P H33B 0.9900 .
C29P H29A 0.9900 .
C29P H29B 0.9900 .
C21P H21A 0.9900 .
C21P H21B 0.9900 .
C25P H25A 0.9900 .
C25P H25B 0.9900 .
C27P H27A 0.9900 .
C27P H27B 0.9900 .
C36P H36A 0.9800 .
C36P H36B 0.9800 .
C36P H36C 0.9800 .
S006 C7S 1.531(11) .
S007 C7S 1.550(11) .
C3S H3S 0.9500 .
C3S C2S 1.404(12) .
C3S C4S 1.370(13) .
C2S H2S 0.9500 .
C2S C1S 1.398(13) .
C5S H5S 0.9500 .
C5S C6S 1.370(13) .
C5S C4S 1.387(12) .
C6S H6S 0.9500 .
C6S C1S 1.340(13) .
C4S H4S 0.9500 .
C1S H1S 0.9500 .
C9S H9S 0.9500 .
C9S C8S 1.3799(11) .
C9S C10S 1.34(2) .
C8S H8S 0.9500 .
C8S C10S 1.37(2) 3_756
C10S H10S 0.9500 .
C79 C80B 1.127(18) .
